data_1565458
loop_
_publ_author_name
'Maranha, Filipy Gobbo'
'dos Santos Silva, Graciela Aparecida'
'Bortoluzzi, Adailton J.'
'Nordlander, Ebbe'
'Peralta, Rosely A.'
'Neves, Ademir'

_publ_section_title
;
 A new heteropentanuclear complex containing the [Fe2IIIZn3II(\m-OH)3]
 structural motif as a model for purple acid phosphatases
;
_journal_name_full 'Inorganica Chimica Acta'
_journal_page_first 119280
_journal_paper_doi 10.1016/j.ica.2019.119280
_journal_volume 502
_journal_year 2020
_chemical_formula_moiety
;
C87 H103 Fe2 N14 O7 Zn3, 5(Cl O4), C2 H3 N, C7 H8, 1.5(H2 O)
;
_chemical_formula_sum 'C87 H107 Cl5 Fe2 N15 O28.5 Zn3'
_chemical_formula_weight 2303.93
_space_group_crystal_system monoclinic
_space_group_IT_number 14
_space_group_name_Hall '-P 2yn'
_space_group_name_H-M_alt 'P 1 21/n 1'
_atom_sites_solution_hydrogens mixed
_audit_creation_method SHELXL-2018/1
_cell_angle_alpha 90
_cell_angle_beta 111.2860(10)
_cell_angle_gamma 90
_cell_formula_units_Z 4
_cell_length_a 14.4012(15)
_cell_length_b 44.515(5)
_cell_length_c 16.5153(17)
_cell_measurement_reflns_used 9784
_cell_measurement_temperature 150(2)
_cell_measurement_theta_max 25.38
_cell_measurement_theta_min 2.35
_cell_volume 9865.2(18)
_computing_cell_refinement 'Bruker SAINT'
_computing_data_collection 'Bruker APEX2'
_computing_data_reduction 'Bruker SAINT'
_computing_molecular_graphics 'PLATON (Spek, 2009)'
_computing_publication_material 'SHELXL-2018/1 (Sheldrick, 2018)'
_computing_structure_refinement 'SHELXL-2018/1 (Sheldrick, 2018)'
_computing_structure_solution 'SHELXT 2014/5 (Sheldrick, 2014)'
_diffrn_ambient_temperature 150(2)
_diffrn_measured_fraction_theta_full 1.000
_diffrn_measured_fraction_theta_max 0.998
_diffrn_measurement_device_type 'Bruker APEX-II CCD'
_diffrn_measurement_method '\f and \w scans'
_diffrn_radiation_monochromator graphite
_diffrn_radiation_source 'fine-focus sealed tube'
_diffrn_radiation_type MoK\a
_diffrn_radiation_wavelength 0.71073
_diffrn_reflns_av_R_equivalents 0.0279
_diffrn_reflns_av_unetI/netI 0.0271
_diffrn_reflns_Laue_measured_fraction_full 1.000
_diffrn_reflns_Laue_measured_fraction_max 0.998
_diffrn_reflns_limit_h_max 17
_diffrn_reflns_limit_h_min -13
_diffrn_reflns_limit_k_max 52
_diffrn_reflns_limit_k_min -53
_diffrn_reflns_limit_l_max 19
_diffrn_reflns_limit_l_min -19
_diffrn_reflns_number 75370
_diffrn_reflns_point_group_measured_fraction_full 1.000
_diffrn_reflns_point_group_measured_fraction_max 0.998
_diffrn_reflns_theta_full 25.242
_diffrn_reflns_theta_max 25.407
_diffrn_reflns_theta_min 1.585
_exptl_absorpt_coefficient_mu 1.226
_exptl_absorpt_correction_T_max 0.7452
_exptl_absorpt_correction_T_min 0.6634
_exptl_absorpt_correction_type multi-scan
_exptl_absorpt_process_details
;
Bruker APEX2, SAINT and SADABS, version 2011.8-0; Bruker AXS Inc., 
Madison, Wisconsin, USA
;
_exptl_crystal_colour red
_exptl_crystal_density_diffrn 1.551
_exptl_crystal_description Plate
_exptl_crystal_F_000 4756
_exptl_crystal_size_max 0.260
_exptl_crystal_size_mid 0.240
_exptl_crystal_size_min 0.040
_refine_diff_density_max 1.376
_refine_diff_density_min -0.895
_refine_diff_density_rms 0.092
_refine_ls_extinction_coef .
_refine_ls_extinction_method none
_refine_ls_goodness_of_fit_ref 1.121
_refine_ls_hydrogen_treatment constr
_refine_ls_matrix_type full
_refine_ls_number_parameters 1282
_refine_ls_number_reflns 18147
_refine_ls_number_restraints 184
_refine_ls_restrained_S_all 1.160
_refine_ls_R_factor_all 0.0740
_refine_ls_R_factor_gt 0.0617
_refine_ls_shift/su_max 0.002
_refine_ls_shift/su_mean 0.000
_refine_ls_structure_factor_coef Fsqd
_refine_ls_weighting_details 'w=1/[\s^2^(Fo^2^)+(0.0422P)^2^+44.8071P] where P=(Fo^2^+2Fc^2^)/3'
_refine_ls_weighting_scheme calc
_refine_ls_wR_factor_gt 0.1391
_refine_ls_wR_factor_ref 0.1450
_reflns_Friedel_coverage 0.000
_reflns_Friedel_fraction_full .
_reflns_Friedel_fraction_max .
_reflns_number_gt 15378
_reflns_number_total 18147
_reflns_threshold_expression 'I > 2\s(I)'
_cod_data_source_file ICA-2020-502-119280.cif
_cod_data_source_block Complex2
_cod_depositor_comments
;
The following automatic conversions were performed:

data item '_exptl_absorpt_correction_type' value 'Multi-scan' was
changed to 'multi-scan' in accordance with the built-in table derived
from the CIF Core dictionary named 'cif_core.dic' version 2.4.5 last
updated on 2014-11-21.

Automatic conversion script
Id: cif_fix_values 8738 2021-04-28 16:35:53Z antanas 
;
_cod_original_sg_symbol_H-M 'P 21/n'
_cod_original_formula_sum 'C87 H107 Cl5 Fe2 N15 O28.50 Zn3'
_cod_database_code 1565458
_shelx_shelxl_version_number 2018/1
_shelx_space_group_comment
;
The symmetry employed for this shelxl refinement is uniquely defined
by the following loop, which should always be used as a source of
symmetry information in preference to the above space-group names.
They are only intended as comments.
;
_shelx_estimated_absorpt_t_min 0.741
_shelx_estimated_absorpt_t_max 0.953

loop_
_space_group_symop_operation_xyz
'x, y, z'
'-x+1/2, y+1/2, -z+1/2'
'-x, -y, -z'
'x-1/2, -y-1/2, z-1/2'

loop_
_atom_site_label
_atom_site_type_symbol
_atom_site_fract_x
_atom_site_fract_y
_atom_site_fract_z
_atom_site_U_iso_or_equiv
_atom_site_adp_type
_atom_site_occupancy
_atom_site_site_symmetry_order
_atom_site_calc_flag
_atom_site_refinement_flags_posn
_atom_site_refinement_flags_adp
_atom_site_refinement_flags_occupancy
_atom_site_disorder_assembly
_atom_site_disorder_group
Fe1 Fe 0.64449(5) 0.64283(2) 0.17220(4) 0.02240(15) Uani 1 1 d . . . . .
Zn1 Zn 0.67026(4) 0.71160(2) 0.16145(4) 0.03325(15) Uani 1 1 d . . . . .
Fe1' Fe 0.73915(4) 0.60156(2) 0.01356(4) 0.02020(14) Uani 1 1 d . . . . .
Zn1' Zn 0.58082(4) 0.59788(2) -0.17248(3) 0.02500(13) Uani 1 1 d . . . . .
Zn2 Zn 0.87261(4) 0.53793(2) 0.35239(3) 0.02529(13) Uani 1 1 d . . . . .
O1 O 0.6766(2) 0.62877(7) 0.07219(19) 0.0249(7) Uani 1 1 d . . . . .
H1O H 0.657710 0.642939 0.034458 0.030 Uiso 1 1 d R U . . .
O2 O 0.7423(2) 0.67444(7) 0.2156(2) 0.0302(8) Uani 1 1 d . . . . .
H2O H 0.799322 0.674110 0.260528 0.036 Uiso 1 1 d R U . . .
O10 O 0.5761(2) 0.67808(7) 0.0910(2) 0.0290(7) Uani 1 1 d . . . . .
O20 O 0.7034(2) 0.60952(7) 0.24509(19) 0.0250(7) Uani 1 1 d . . . . .
O2' O 0.6215(2) 0.57900(7) -0.0543(2) 0.0256(7) Uani 1 1 d . . . . .
H2' H 0.614703 0.560299 -0.049226 0.031 Uiso 1 1 d R U . . .
O10' O 0.6738(2) 0.63004(6) -0.09425(19) 0.0232(7) Uani 1 1 d . . . . .
O20' O 0.8057(2) 0.57817(7) 0.11556(19) 0.0232(7) Uani 1 1 d . . . . .
N1 N 0.4947(3) 0.62301(9) 0.1239(2) 0.0279(9) Uani 1 1 d . . . . .
C2 C 0.4506(4) 0.62307(11) 0.0268(3) 0.0296(11) Uani 1 1 d . . . . .
H2A H 0.385262 0.612807 0.008452 0.036 Uiso 1 1 calc R U . . .
H2B H 0.494330 0.611026 0.004822 0.036 Uiso 1 1 calc R U . . .
C3 C 0.5647(5) 0.72808(11) -0.0216(3) 0.0439(14) Uani 1 1 d . . . . .
H3A H 0.628242 0.719541 -0.021569 0.053 Uiso 1 1 calc R U . . .
H3B H 0.542254 0.743227 -0.068635 0.053 Uiso 1 1 calc R U . . .
N4 N 0.5842(4) 0.74359(10) 0.0633(3) 0.0517(14) Uani 1 1 d . . . . .
C5 C 0.4901(6) 0.75392(16) 0.0727(4) 0.071(2) Uani 1 1 d . . . . .
H5A H 0.434255 0.751060 0.016672 0.086 Uiso 1 1 calc R U . . .
H5B H 0.495509 0.775681 0.085982 0.086 Uiso 1 1 calc R U . . .
C6 C 0.8133(3) 0.59714(11) 0.4205(3) 0.0259(10) Uani 1 1 d . . . . .
H6A H 0.817557 0.619330 0.419676 0.031 Uiso 1 1 calc R U . . .
H6B H 0.838295 0.590571 0.482007 0.031 Uiso 1 1 calc R U . . .
N7 N 0.8773(3) 0.58407(8) 0.3761(2) 0.0230(8) Uani 1 1 d . . . . .
H7 H 0.861858 0.594971 0.321113 0.028 Uiso 1 1 d R U . . .
C8 C 0.9847(3) 0.59071(10) 0.4242(3) 0.0266(10) Uani 1 1 d . . . . .
H8A H 1.001988 0.586561 0.486812 0.032 Uiso 1 1 calc R U . . .
H8B H 0.997993 0.612213 0.417424 0.032 Uiso 1 1 calc R U . . .
C9 C 1.0477(3) 0.57153(11) 0.3892(3) 0.0304(11) Uani 1 1 d . . . . .
H9A H 1.033987 0.576585 0.327521 0.036 Uiso 1 1 calc R U . . .
H9B H 1.119254 0.575178 0.422630 0.036 Uiso 1 1 calc R U . . .
N10 N 1.0229(3) 0.53944(9) 0.3970(3) 0.0299(9) Uani 1 1 d . . . . .
H10A H 1.049852 0.534124 0.450203 0.036 Uiso 1 1 d R U . . .
H10B H 1.044937 0.527289 0.366286 0.036 Uiso 1 1 d R U . . .
C11 C 0.4356(3) 0.65357(11) -0.0166(3) 0.0286(10) Uani 1 1 d . . . . .
C12 C 0.5008(4) 0.67823(10) 0.0119(3) 0.0281(10) Uani 1 1 d . . . . .
C13 C 0.4887(4) 0.70340(10) -0.0421(3) 0.0336(12) Uani 1 1 d . . . . .
C14 C 0.4070(4) 0.70444(12) -0.1209(3) 0.0410(13) Uani 1 1 d . . . . .
H14 H 0.398114 0.721682 -0.156811 0.049 Uiso 1 1 calc R U . . .
C15 C 0.3388(4) 0.68110(12) -0.1481(3) 0.0407(14) Uani 1 1 d . . . . .
C16 C 0.3547(4) 0.65601(11) -0.0957(3) 0.0351(12) Uani 1 1 d . . . . .
H16 H 0.308974 0.639767 -0.113847 0.042 Uiso 1 1 calc R U . . .
C17 C 0.2504(5) 0.68280(13) -0.2335(4) 0.0573(19) Uani 1 1 d . . . . .
H17A H 0.215152 0.663517 -0.244438 0.086 Uiso 1 1 d R U . . .
H17B H 0.274032 0.687189 -0.280837 0.086 Uiso 1 1 d R U . . .
H17C H 0.204932 0.698735 -0.230119 0.086 Uiso 1 1 d R U . . .
C20 C 0.5062(4) 0.59060(11) 0.1511(3) 0.0320(11) Uani 1 1 d . . . . .
H20A H 0.545294 0.580219 0.121020 0.038 Uiso 1 1 calc R U . . .
H20B H 0.439386 0.581213 0.131588 0.038 Uiso 1 1 calc R U . . .
C21 C 0.5567(3) 0.58559(11) 0.2478(3) 0.0300(11) Uani 1 1 d . . . . .
C22 C 0.6563(3) 0.59440(10) 0.2891(3) 0.0246(10) Uani 1 1 d . . . . .
C23 C 0.7064(3) 0.58767(10) 0.3775(3) 0.0263(10) Uani 1 1 d . . . . .
C24 C 0.6562(4) 0.57240(11) 0.4225(3) 0.0308(11) Uani 1 1 d . . . . .
H24 H 0.690525 0.567928 0.482163 0.037 Uiso 1 1 calc R U . . .
C25 C 0.5571(4) 0.56340(13) 0.3830(3) 0.0357(12) Uani 1 1 d . . . . .
C26 C 0.5088(4) 0.57038(12) 0.2955(3) 0.0347(11) Uani 1 1 d . . . . .
H26 H 0.441138 0.564602 0.267397 0.042 Uiso 1 1 calc R U . . .
C27 C 0.5069(4) 0.54614(16) 0.4341(4) 0.0535(17) Uani 1 1 d . . . . .
H27A H 0.528566 0.525122 0.439470 0.080 Uiso 1 1 d R U . . .
H27B H 0.434509 0.547121 0.403903 0.080 Uiso 1 1 d R U . . .
H27C H 0.524780 0.554981 0.492150 0.080 Uiso 1 1 d R U . . .
C30 C 0.4266(4) 0.63914(12) 0.1578(3) 0.0351(12) Uani 1 1 d . . . . .
H30A H 0.374633 0.625086 0.160827 0.042 Uiso 1 1 calc R U . . .
H30B H 0.392967 0.655528 0.117202 0.042 Uiso 1 1 calc R U . . .
C31 C 0.4809(4) 0.65215(14) 0.2466(4) 0.0432(14) Uani 1 1 d . . . . .
N32 N 0.5788(3) 0.65679(9) 0.2675(3) 0.0320(9) Uani 1 1 d . . . . .
C33 C 0.6327(4) 0.66783(13) 0.3466(3) 0.0419(13) Uani 1 1 d . . . . .
H33 H 0.702300 0.670786 0.361662 0.050 Uiso 1 1 calc R U . . .
C34 C 0.5903(6) 0.6749(2) 0.4055(5) 0.079(3) Uani 1 1 d . . . . .
H34 H 0.630081 0.682320 0.461225 0.095 Uiso 1 1 calc R U . . .
C35 C 0.4904(7) 0.6712(3) 0.3840(6) 0.113(4) Uani 1 1 d . . . . .
H35 H 0.459549 0.676578 0.423890 0.136 Uiso 1 1 calc R U . . .
C36 C 0.4338(6) 0.6594(2) 0.3029(5) 0.088(3) Uani 1 1 d . . . . .
H36 H 0.364066 0.656493 0.286815 0.105 Uiso 1 1 calc R U . . .
C40 C 0.6544(6) 0.76878(13) 0.0699(5) 0.076(3) Uani 1 1 d . . . . .
H40A H 0.651025 0.783132 0.114514 0.091 Uiso 1 1 calc R U . . .
H40B H 0.633050 0.779532 0.013565 0.091 Uiso 1 1 calc R U . . .
C41 C 0.7597(6) 0.75859(12) 0.0929(4) 0.061(2) Uani 1 1 d . . . . .
N42 N 0.7867(4) 0.73372(10) 0.1416(3) 0.0437(12) Uani 1 1 d . . . . .
C43 C 0.8817(4) 0.72463(13) 0.1681(4) 0.0439(14) Uani 1 1 d . . . . .
H43 H 0.900465 0.707046 0.202908 0.053 Uiso 1 1 calc R U . . .
C44 C 0.9534(6) 0.73973(16) 0.1471(4) 0.065(2) Uani 1 1 d . . . . .
H44 H 1.020220 0.732704 0.166582 0.078 Uiso 1 1 calc R U . . .
C45 C 0.9257(8) 0.7652(2) 0.0971(5) 0.090(3) Uani 1 1 d . . . . .
H45 H 0.973558 0.776254 0.082063 0.108 Uiso 1 1 calc R U . . .
C46 C 0.8288(8) 0.77458(16) 0.0692(5) 0.091(3) Uani 1 1 d . . . . .
H46 H 0.808725 0.791957 0.033691 0.109 Uiso 1 1 calc R U . . .
C50 C 0.4667(5) 0.73773(16) 0.1423(5) 0.066(2) Uani 1 1 d . . . . .
H50A H 0.465970 0.715863 0.131182 0.079 Uiso 1 1 calc R U . . .
H50B H 0.398969 0.743551 0.138793 0.079 Uiso 1 1 calc R U . . .
C51 C 0.5400(5) 0.74400(14) 0.2342(4) 0.0538(17) Uani 1 1 d . . . . .
N52 N 0.6332(3) 0.73340(9) 0.2544(3) 0.0393(11) Uani 1 1 d . . . . .
C53 C 0.7016(4) 0.73977(12) 0.3339(3) 0.0394(13) Uani 1 1 d . . . . .
H53 H 0.767384 0.732276 0.348313 0.047 Uiso 1 1 calc R U . . .
C54 C 0.6802(5) 0.75648(14) 0.3942(4) 0.0525(16) Uani 1 1 d . . . . .
H54 H 0.730519 0.760709 0.448980 0.063 Uiso 1 1 calc R U . . .
C55 C 0.5855(6) 0.76704(17) 0.3749(5) 0.069(2) Uani 1 1 d . . . . .
H55 H 0.568784 0.778508 0.416191 0.083 Uiso 1 1 calc R U . . .
C56 C 0.5137(5) 0.76069(17) 0.2935(5) 0.069(2) Uani 1 1 d . . . . .
H56 H 0.447332 0.767759 0.278761 0.083 Uiso 1 1 calc R U . . .
N1' N 0.8690(3) 0.63116(8) 0.0372(2) 0.0226(8) Uani 1 1 d . . . . .
C2' C 0.8421(3) 0.66364(9) 0.0322(3) 0.0255(10) Uani 1 1 d . . . . .
H2'1 H 0.904442 0.675514 0.049863 0.031 Uiso 1 1 calc R U . . .
H2'2 H 0.810398 0.667615 0.075185 0.031 Uiso 1 1 calc R U . . .
C3' C 0.5306(4) 0.65908(10) -0.2448(3) 0.0351(12) Uani 1 1 d . . . . .
H3'1 H 0.485380 0.656190 -0.212365 0.042 Uiso 1 1 calc R U . . .
H3'2 H 0.497287 0.672951 -0.293612 0.042 Uiso 1 1 calc R U . . .
N4' N 0.5455(3) 0.62950(9) -0.2811(3) 0.0324(9) Uani 1 1 d . . . . .
C5' C 0.6204(4) 0.63110(12) -0.3240(3) 0.0401(13) Uani 1 1 d . . . . .
H5'1 H 0.641110 0.652277 -0.324776 0.048 Uiso 1 1 calc R U . . .
H5'2 H 0.588700 0.624389 -0.385098 0.048 Uiso 1 1 calc R U . . .
C6' C 0.8627(3) 0.51855(10) 0.1687(3) 0.0260(10) Uani 1 1 d . . . . .
H6'1 H 0.818305 0.514875 0.107861 0.031 Uiso 1 1 calc R U . . .
H6'2 H 0.898020 0.499562 0.192279 0.031 Uiso 1 1 calc R U . . .
N7' N 0.8014(3) 0.52761(8) 0.2209(2) 0.0241(8) Uani 1 1 d . . . . .
H7' H 0.771605 0.544842 0.198968 0.029 Uiso 1 1 d R U . . .
C8' C 0.7274(4) 0.50382(10) 0.2187(3) 0.0293(10) Uani 1 1 d . . . . .
H8'1 H 0.760345 0.483923 0.228599 0.035 Uiso 1 1 calc R U . . .
H8'2 H 0.673370 0.503565 0.160735 0.035 Uiso 1 1 calc R U . . .
C9' C 0.6840(4) 0.50969(11) 0.2875(3) 0.0321(11) Uani 1 1 d . . . . .
H9'1 H 0.643317 0.528242 0.273471 0.038 Uiso 1 1 calc R U . . .
H9'2 H 0.640397 0.492772 0.289849 0.038 Uiso 1 1 calc R U . . .
N10' N 0.7668(3) 0.51304(9) 0.3728(2) 0.0288(9) Uani 1 1 d . . . . .
H10C H 0.744338 0.519551 0.416364 0.035 Uiso 1 1 d R U . . .
H10D H 0.795398 0.495334 0.393439 0.035 Uiso 1 1 d R U . . .
C11' C 0.7736(4) 0.67502(10) -0.0548(3) 0.0277(10) Uani 1 1 d . . . . .
C12' C 0.6915(3) 0.65889(9) -0.1110(3) 0.0245(10) Uani 1 1 d . . . . .
C13' C 0.6255(4) 0.67356(10) -0.1852(3) 0.0305(11) Uani 1 1 d . . . . .
C14' C 0.6449(4) 0.70315(11) -0.2019(3) 0.0389(13) Uani 1 1 d . . . . .
H14' H 0.599747 0.712779 -0.252143 0.047 Uiso 1 1 calc R U . . .
C15' C 0.7271(4) 0.71921(11) -0.1487(4) 0.0418(14) Uani 1 1 d . . . . .
C16' C 0.7904(4) 0.70447(10) -0.0761(3) 0.0341(12) Uani 1 1 d . . . . .
H16' H 0.847850 0.714759 -0.038870 0.041 Uiso 1 1 calc R U . . .
C17' C 0.7446(5) 0.75171(12) -0.1683(4) 0.0589(19) Uani 1 1 d . . . . .
H17D H 0.698952 0.764890 -0.152960 0.088 Uiso 1 1 d R U . . .
H17E H 0.732612 0.753784 -0.230308 0.088 Uiso 1 1 d R U . . .
H17F H 0.813553 0.757358 -0.134177 0.088 Uiso 1 1 d R U . . .
C20' C 0.9383(3) 0.62616(10) 0.1294(3) 0.0253(10) Uani 1 1 d . . . . .
H20C H 0.903688 0.632040 0.169010 0.030 Uiso 1 1 calc R U . . .
H20D H 0.996940 0.639454 0.141725 0.030 Uiso 1 1 calc R U . . .
C21' C 0.9738(3) 0.59425(10) 0.1489(3) 0.0246(10) Uani 1 1 d . . . . .
C22' C 0.9038(3) 0.57186(10) 0.1450(3) 0.0220(9) Uani 1 1 d . . . . .
C23' C 0.9378(3) 0.54234(10) 0.1705(3) 0.0256(10) Uani 1 1 d . . . . .
C24' C 1.0386(3) 0.53617(11) 0.1973(3) 0.0272(10) Uani 1 1 d . . . . .
H24' H 1.060875 0.516281 0.214702 0.033 Uiso 1 1 calc R U . . .
C25' C 1.1090(4) 0.55816(12) 0.1996(3) 0.0314(11) Uani 1 1 d . . . . .
C26' C 1.0740(3) 0.58720(11) 0.1748(3) 0.0280(10) Uani 1 1 d . . . . .
H26' H 1.120159 0.602560 0.175725 0.034 Uiso 1 1 calc R U . . .
C27' C 1.2190(4) 0.55094(14) 0.2305(4) 0.0424(13) Uani 1 1 d . . . . .
H27D H 1.255866 0.568769 0.224437 0.064 Uiso 1 1 d R U . . .
H27E H 1.230079 0.534525 0.195540 0.064 Uiso 1 1 d R U . . .
H27F H 1.242341 0.544863 0.291692 0.064 Uiso 1 1 d R U . . .
C30' C 0.9200(4) 0.62422(10) -0.0244(3) 0.0292(10) Uani 1 1 d . . . . .
H30C H 0.991223 0.629830 0.002243 0.035 Uiso 1 1 calc R U . . .
H30D H 0.889735 0.636252 -0.077972 0.035 Uiso 1 1 calc R U . . .
C31' C 0.9116(4) 0.59127(11) -0.0472(3) 0.0332(11) Uani 1 1 d . . . . .
N32' N 0.8287(3) 0.57760(8) -0.0476(2) 0.0237(8) Uani 1 1 d . . . . .
C33' C 0.8175(4) 0.54799(11) -0.0664(3) 0.0309(11) Uani 1 1 d . . . . .
H33' H 0.759445 0.538170 -0.065145 0.037 Uiso 1 1 calc R U . . .
C34' C 0.8853(5) 0.53160(13) -0.0869(4) 0.0513(16) Uani 1 1 d . . . . .
H34' H 0.874193 0.510885 -0.100935 0.062 Uiso 1 1 calc R U . . .
C35' C 0.9703(6) 0.54554(17) -0.0871(6) 0.084(3) Uani 1 1 d . . . . .
H35' H 1.019138 0.534504 -0.100703 0.101 Uiso 1 1 calc R U . . .
C36' C 0.9842(5) 0.57588(15) -0.0672(5) 0.069(2) Uani 1 1 d . . . . .
H36' H 1.042369 0.585914 -0.067187 0.082 Uiso 1 1 calc R U . . .
C40' C 0.4481(4) 0.61856(12) -0.3423(4) 0.0462(15) Uani 1 1 d . . . . .
H40C H 0.459587 0.602081 -0.377853 0.055 Uiso 1 1 calc R U . . .
H40D H 0.413920 0.635083 -0.382093 0.055 Uiso 1 1 calc R U . . .
C41' C 0.3822(4) 0.60742(11) -0.2961(4) 0.0406(13) Uani 1 1 d . . . . .
N42' N 0.4288(3) 0.59465(9) -0.2173(3) 0.0344(10) Uani 1 1 d . . . . .
C43' C 0.3747(4) 0.58175(11) -0.1764(4) 0.0410(13) Uani 1 1 d . . . . .
H43' H 0.407673 0.572766 -0.121204 0.049 Uiso 1 1 calc R U . . .
C44' C 0.2710(4) 0.58111(14) -0.2126(5) 0.0572(19) Uani 1 1 d . . . . .
H44' H 0.233427 0.571500 -0.183158 0.069 Uiso 1 1 calc R U . . .
C45' C 0.2241(4) 0.59470(15) -0.2918(5) 0.063(2) Uani 1 1 d . . . . .
H45' H 0.153443 0.594755 -0.317373 0.075 Uiso 1 1 calc R U . . .
C46' C 0.2798(4) 0.60821(13) -0.3339(4) 0.0528(17) Uani 1 1 d . . . . .
H46' H 0.248107 0.617937 -0.388159 0.063 Uiso 1 1 calc R U . . .
C50' C 0.7124(4) 0.61204(13) -0.2794(3) 0.0414(13) Uani 1 1 d . . . . .
H50C H 0.761949 0.616131 -0.306689 0.050 Uiso 1 1 calc R U . . .
H50D H 0.742182 0.618162 -0.217659 0.050 Uiso 1 1 calc R U . . .
C51' C 0.6918(4) 0.57880(12) -0.2836(3) 0.0353(12) Uani 1 1 d . . . . .
N52' N 0.6326(3) 0.56897(9) -0.2420(2) 0.0308(9) Uani 1 1 d . . . . .
C53' C 0.6075(4) 0.53969(11) -0.2479(3) 0.0359(12) Uani 1 1 d . . . . .
H53' H 0.565194 0.532810 -0.219000 0.043 Uiso 1 1 calc R U . . .
C54' C 0.6406(4) 0.51934(13) -0.2941(4) 0.0497(16) Uani 1 1 d . . . . .
H54' H 0.620125 0.498919 -0.298497 0.060 Uiso 1 1 calc R U . . .
C55' C 0.7038(5) 0.52927(15) -0.3336(4) 0.0558(18) Uani 1 1 d . . . . .
H55' H 0.729657 0.515607 -0.364271 0.067 Uiso 1 1 calc R U . . .
C56' C 0.7296(5) 0.55942(14) -0.3284(4) 0.0467(14) Uani 1 1 d . . . . .
H56' H 0.773176 0.566582 -0.355650 0.056 Uiso 1 1 calc R U . . .
Cl2 Cl 0.69386(8) 0.45194(3) 0.47341(8) 0.0299(3) Uani 1 1 d . . . . .
O5P O 0.7751(3) 0.45148(8) 0.4418(2) 0.0373(8) Uani 1 1 d . . . . .
O6P O 0.6023(3) 0.45577(11) 0.4015(3) 0.0610(12) Uani 1 1 d . . . . .
O7P O 0.6910(3) 0.42388(9) 0.5142(3) 0.0484(10) Uani 1 1 d . . . . .
O8P O 0.7095(4) 0.47571(11) 0.5331(4) 0.0766(16) Uani 1 1 d . . . . .
Cl3 Cl 1.02777(8) 0.46046(3) 0.37838(7) 0.0282(2) Uani 1 1 d . . . . .
O9P O 1.0931(5) 0.46524(12) 0.4649(3) 0.0876(19) Uani 1 1 d . . . . .
O10P O 1.0259(3) 0.42899(9) 0.3613(3) 0.0537(11) Uani 1 1 d . . . . .
O11P O 1.0637(4) 0.47707(10) 0.3231(3) 0.0584(12) Uani 1 1 d . . . . .
O12P O 0.9323(4) 0.47074(12) 0.3690(5) 0.096(2) Uani 1 1 d . . . . .
Cl4 Cl 0.98281(12) 0.68072(3) 0.38954(10) 0.0568(4) Uani 1 1 d . . . . .
O13P O 1.0448(4) 0.66798(10) 0.4687(3) 0.0670(14) Uani 1 1 d . . . . .
O14P O 0.9159(6) 0.7000(2) 0.3959(5) 0.177(5) Uani 1 1 d . . . . .
O15P O 0.9402(3) 0.65886(10) 0.3243(3) 0.0636(13) Uani 1 1 d . . . . .
O16P O 1.0486(7) 0.69956(19) 0.3615(5) 0.163(4) Uani 1 1 d . . . . .
Cl5 Cl 0.66962(14) 0.81347(6) 0.59505(13) 0.0829(6) Uani 1 1 d D . . . .
O17P O 0.5719(10) 0.8086(4) 0.5530(12) 0.124(8) Uani 0.604(15) 1 d D U P A 1
O18P O 0.6878(14) 0.8283(4) 0.6647(9) 0.235(13) Uani 0.604(15) 1 d D U P A 1
O19P O 0.7065(15) 0.8249(5) 0.5364(10) 0.225(10) Uani 0.604(15) 1 d D U P A 1
O20P O 0.7106(12) 0.7852(4) 0.6094(8) 0.239(12) Uani 0.604(15) 1 d D U P A 1
O7PE O 0.5761(9) 0.8118(4) 0.5332(11) 0.060(6) Uani 0.396(15) 1 d D U P A 2
O8PE O 0.6839(11) 0.8444(3) 0.6234(15) 0.121(10) Uani 0.396(15) 1 d D U P A 2
O9PE O 0.7438(9) 0.8060(3) 0.5678(10) 0.064(5) Uiso 0.396(15) 1 d D U P A 2
O2PE O 0.6750(18) 0.7975(6) 0.6680(12) 0.33(2) Uani 0.396(15) 1 d D U P A 2
C3S C 0.9393(7) 0.6560(2) 0.7266(7) 0.316(14) Uiso 1 1 d G . . . .
C4S C 0.9393(7) 0.6547(2) 0.6425(8) 0.157(5) Uiso 1 1 d G . . . .
H4S H 0.984299 0.641720 0.629409 0.188 Uiso 1 1 calc R U . . .
C5S C 0.8733(8) 0.6724(2) 0.5776(5) 0.160(5) Uiso 1 1 d G . . . .
H5S H 0.873260 0.671494 0.520131 0.192 Uiso 1 1 calc R U . . .
C6S C 0.8074(7) 0.6913(2) 0.5968(6) 0.165(6) Uiso 1 1 d G . . . .
H6S H 0.762313 0.703411 0.552450 0.198 Uiso 1 1 calc R U . . .
C7S C 0.8074(7) 0.6926(2) 0.6809(7) 0.186(7) Uiso 1 1 d G . . . .
H7S H 0.762404 0.705554 0.694047 0.223 Uiso 1 1 calc R U . . .
C8S C 0.8734(8) 0.6749(2) 0.7458(5) 0.120(4) Uiso 1 1 d G . . . .
H8S H 0.873442 0.675780 0.803327 0.144 Uiso 1 1 calc R U . . .
C9S C 1.0131(15) 0.6361(5) 0.7890(13) 0.237(9) Uiso 1 1 d . . . . .
H9S1 H 0.978420 0.617921 0.796030 0.356 Uiso 1 1 d R U . . .
H9S2 H 1.044948 0.645823 0.845580 0.356 Uiso 1 1 d R U . . .
H9S3 H 1.063911 0.630724 0.765007 0.356 Uiso 1 1 d R U . . .
N1S N 0.8198(6) 0.83875(14) -0.0229(4) 0.085(2) Uani 1 1 d . . . . .
C10S C 0.7616(6) 0.85042(17) -0.0806(5) 0.0646(19) Uani 1 1 d . . . . .
C11S C 0.6916(6) 0.86529(17) -0.1528(5) 0.072(2) Uani 1 1 d . . . . .
H11A H 0.715360 0.885625 -0.157312 0.108 Uiso 1 1 d R U . . .
H11B H 0.627286 0.866438 -0.145267 0.108 Uiso 1 1 d R U . . .
H11C H 0.683853 0.854044 -0.205851 0.108 Uiso 1 1 d R U . . .
O1W O 1.1691(10) 0.6241(4) -0.0427(11) 0.140(6) Uani 0.5 1 d . . P . .
O2W O 1.1534(17) 0.7716(5) 0.0905(11) 0.174(9) Uani 0.5 1 d . . P . .
O1P O 0.2666(6) 0.51954(13) 0.0473(5) 0.123(3) Uani 1 1 d D . . . .
O2P O 0.3701(5) 0.54033(14) -0.0084(4) 0.117(3) Uani 1 1 d D . . . .
Cl1 Cl 0.26407(19) 0.54723(6) 0.00012(18) 0.0400(6) Uani 0.5 1 d D . P B 1
O3P O 0.2615(6) 0.57433(16) 0.0481(5) 0.047(2) Uani 0.5 1 d D U P B 1
O4P O 0.1852(6) 0.5498(2) -0.0864(5) 0.062(2) Uani 0.5 1 d D U P B 1
Cl1' Cl 0.3821(2) 0.51330(6) 0.05274(18) 0.0493(7) Uani 0.5 1 d D . P B 2
O3P' O 0.4112(7) 0.48266(12) 0.0375(6) 0.139(3) Uani 0.5 1 d D U P B 2
O4P' O 0.4504(15) 0.5167(3) 0.1392(7) 0.163(9) Uani 0.5 1 d D U P B 2
O3W O 0.4112(7) 0.48266(12) 0.0375(6) 0.139(3) Uani 0.5 1 d . . P . .

loop_
_atom_site_aniso_label
_atom_site_aniso_U_11
_atom_site_aniso_U_22
_atom_site_aniso_U_33
_atom_site_aniso_U_23
_atom_site_aniso_U_13
_atom_site_aniso_U_12
Fe1 0.0207(3) 0.0228(3) 0.0187(3) -0.0005(2) 0.0012(2) 0.0023(3)
Zn1 0.0378(3) 0.0226(3) 0.0283(3) -0.0052(2) -0.0013(2) 0.0048(2)
Fe1' 0.0208(3) 0.0161(3) 0.0205(3) 0.0013(2) 0.0037(2) 0.0013(2)
Zn1' 0.0262(3) 0.0198(3) 0.0241(3) -0.0016(2) 0.0032(2) -0.0002(2)
Zn2 0.0218(3) 0.0253(3) 0.0248(3) 0.0010(2) 0.0039(2) -0.0039(2)
O1 0.0298(17) 0.0216(15) 0.0204(15) 0.0037(12) 0.0057(13) 0.0061(13)
O2 0.0248(17) 0.0246(16) 0.0286(17) 0.0008(13) -0.0052(14) -0.0017(13)
O10 0.0294(17) 0.0216(16) 0.0246(16) -0.0019(13) -0.0038(14) 0.0048(13)
O20 0.0211(16) 0.0293(17) 0.0207(15) 0.0031(13) 0.0029(13) 0.0004(13)
O2' 0.0275(17) 0.0161(15) 0.0290(17) 0.0013(12) 0.0053(14) -0.0036(13)
O10' 0.0262(16) 0.0160(14) 0.0224(15) 0.0011(12) 0.0028(13) -0.0007(12)
O20' 0.0179(15) 0.0231(15) 0.0261(16) 0.0068(13) 0.0050(13) 0.0017(12)
N1 0.024(2) 0.032(2) 0.0216(19) -0.0021(16) 0.0003(16) 0.0030(16)
C2 0.025(2) 0.031(3) 0.023(2) -0.0026(19) -0.0018(19) 0.002(2)
C3 0.059(4) 0.025(3) 0.030(3) 0.000(2) -0.006(3) 0.005(2)
N4 0.067(3) 0.024(2) 0.038(3) -0.0121(19) -0.012(2) 0.013(2)
C5 0.081(5) 0.054(4) 0.045(4) -0.021(3) -0.017(3) 0.039(4)
C6 0.025(2) 0.030(2) 0.020(2) 0.0010(18) 0.0045(18) -0.0006(19)
N7 0.0186(18) 0.0249(19) 0.0207(18) 0.0051(15) 0.0013(15) 0.0013(15)
C8 0.020(2) 0.025(2) 0.030(2) 0.0030(19) 0.0028(19) -0.0058(18)
C9 0.016(2) 0.033(3) 0.037(3) 0.007(2) 0.004(2) -0.0003(19)
N10 0.025(2) 0.029(2) 0.031(2) 0.0020(17) 0.0039(17) 0.0030(17)
C11 0.027(2) 0.030(2) 0.023(2) -0.0015(19) 0.0008(19) 0.007(2)
C12 0.028(2) 0.024(2) 0.024(2) -0.0049(18) -0.0002(19) 0.0082(19)
C13 0.044(3) 0.022(2) 0.026(2) -0.0032(19) 0.002(2) 0.011(2)
C14 0.054(3) 0.029(3) 0.027(3) -0.001(2) -0.002(2) 0.015(2)
C15 0.046(3) 0.034(3) 0.024(3) -0.004(2) -0.009(2) 0.013(2)
C16 0.033(3) 0.032(3) 0.028(3) -0.005(2) -0.003(2) 0.007(2)
C17 0.064(4) 0.039(3) 0.036(3) 0.001(3) -0.020(3) 0.011(3)
C20 0.027(2) 0.030(3) 0.031(3) 0.003(2) 0.001(2) 0.000(2)
C21 0.023(2) 0.030(2) 0.030(3) 0.003(2) 0.001(2) 0.0001(19)
C22 0.022(2) 0.023(2) 0.027(2) 0.0021(18) 0.0066(19) 0.0026(18)
C23 0.022(2) 0.030(2) 0.024(2) 0.0010(19) 0.0059(19) 0.0013(19)
C24 0.026(2) 0.039(3) 0.026(2) 0.003(2) 0.009(2) 0.000(2)
C25 0.027(3) 0.049(3) 0.033(3) 0.004(2) 0.015(2) 0.001(2)
C26 0.022(2) 0.042(3) 0.036(3) 0.003(2) 0.006(2) -0.003(2)
C27 0.030(3) 0.089(5) 0.044(3) 0.012(3) 0.016(3) -0.014(3)
C30 0.022(2) 0.045(3) 0.035(3) -0.001(2) 0.007(2) 0.005(2)
C31 0.032(3) 0.059(4) 0.037(3) -0.009(3) 0.011(2) 0.006(3)
N32 0.033(2) 0.032(2) 0.027(2) -0.0024(17) 0.0064(18) 0.0035(18)
C33 0.042(3) 0.051(3) 0.029(3) -0.009(2) 0.009(2) -0.006(3)
C34 0.061(5) 0.134(8) 0.045(4) -0.043(4) 0.021(3) -0.016(5)
C35 0.074(6) 0.210(12) 0.068(5) -0.068(7) 0.041(5) -0.013(7)
C36 0.048(4) 0.163(9) 0.064(5) -0.051(5) 0.032(4) -0.020(5)
C40 0.102(6) 0.019(3) 0.060(4) -0.003(3) -0.027(4) 0.001(3)
C41 0.093(5) 0.026(3) 0.034(3) -0.002(2) -0.013(3) -0.022(3)
N42 0.062(3) 0.026(2) 0.031(2) -0.0039(18) 0.001(2) -0.011(2)
C43 0.051(4) 0.039(3) 0.034(3) -0.011(2) 0.006(3) -0.016(3)
C44 0.082(5) 0.069(5) 0.040(3) -0.020(3) 0.018(3) -0.048(4)
C45 0.134(8) 0.090(6) 0.039(4) -0.019(4) 0.023(5) -0.079(6)
C46 0.154(9) 0.040(4) 0.043(4) 0.004(3) -0.005(5) -0.055(5)
C50 0.043(4) 0.066(4) 0.069(5) -0.034(4) -0.004(3) 0.020(3)
C51 0.050(4) 0.044(3) 0.054(4) -0.018(3) 0.003(3) 0.009(3)
N52 0.039(3) 0.030(2) 0.041(3) -0.0122(19) 0.005(2) 0.0032(19)
C53 0.042(3) 0.035(3) 0.033(3) -0.006(2) 0.003(2) -0.001(2)
C54 0.061(4) 0.052(4) 0.038(3) -0.014(3) 0.011(3) -0.001(3)
C55 0.071(5) 0.075(5) 0.059(4) -0.029(4) 0.022(4) 0.010(4)
C56 0.055(4) 0.078(5) 0.069(5) -0.023(4) 0.015(4) 0.020(4)
N1' 0.0256(19) 0.0175(18) 0.0212(19) 0.0019(14) 0.0043(15) 0.0006(15)
C2' 0.028(2) 0.016(2) 0.026(2) -0.0002(17) 0.0023(19) -0.0022(18)
C3' 0.041(3) 0.020(2) 0.032(3) 0.002(2) -0.002(2) 0.004(2)
N4' 0.038(2) 0.026(2) 0.024(2) -0.0010(16) -0.0004(18) 0.0003(18)
C5' 0.059(4) 0.033(3) 0.024(3) 0.000(2) 0.011(2) -0.006(3)
C6' 0.030(2) 0.024(2) 0.023(2) 0.0015(18) 0.0092(19) 0.0016(19)
N7' 0.0247(19) 0.0188(18) 0.0254(19) 0.0023(15) 0.0050(16) -0.0011(15)
C8' 0.032(3) 0.024(2) 0.028(2) 0.0005(19) 0.006(2) -0.009(2)
C9' 0.024(2) 0.031(3) 0.034(3) 0.005(2) 0.002(2) -0.004(2)
N10' 0.029(2) 0.030(2) 0.025(2) 0.0057(16) 0.0072(17) -0.0023(17)
C11' 0.034(3) 0.019(2) 0.026(2) 0.0035(18) 0.006(2) 0.0001(19)
C12' 0.034(3) 0.017(2) 0.020(2) 0.0003(17) 0.0072(19) -0.0007(18)
C13' 0.038(3) 0.021(2) 0.026(2) 0.0022(19) 0.005(2) 0.003(2)
C14' 0.051(3) 0.022(2) 0.030(3) 0.006(2) -0.002(2) 0.006(2)
C15' 0.056(3) 0.022(3) 0.037(3) 0.007(2) 0.004(3) -0.004(2)
C16' 0.039(3) 0.019(2) 0.035(3) 0.001(2) 0.002(2) -0.006(2)
C17' 0.073(4) 0.026(3) 0.055(4) 0.014(3) -0.005(3) -0.012(3)
C20' 0.025(2) 0.026(2) 0.021(2) 0.0029(18) 0.0027(18) -0.0035(18)
C21' 0.023(2) 0.027(2) 0.022(2) 0.0063(18) 0.0059(18) 0.0037(18)
C22' 0.022(2) 0.026(2) 0.018(2) 0.0041(17) 0.0075(18) 0.0016(18)
C23' 0.029(2) 0.026(2) 0.021(2) 0.0057(18) 0.0078(19) 0.0033(19)
C24' 0.030(2) 0.028(2) 0.025(2) 0.0084(19) 0.012(2) 0.010(2)
C25' 0.025(2) 0.042(3) 0.026(2) 0.008(2) 0.009(2) 0.010(2)
C26' 0.023(2) 0.036(3) 0.026(2) 0.006(2) 0.0104(19) 0.002(2)
C27' 0.026(3) 0.056(4) 0.045(3) 0.015(3) 0.012(2) 0.013(2)
C30' 0.033(3) 0.027(2) 0.030(2) 0.003(2) 0.014(2) -0.002(2)
C31' 0.039(3) 0.031(3) 0.035(3) -0.003(2) 0.021(2) 0.000(2)
N32' 0.026(2) 0.0218(19) 0.0206(18) 0.0017(15) 0.0049(16) 0.0010(15)
C33' 0.034(3) 0.025(2) 0.028(2) -0.0038(19) 0.006(2) 0.001(2)
C34' 0.063(4) 0.028(3) 0.072(4) -0.019(3) 0.036(3) -0.006(3)
C35' 0.083(6) 0.057(4) 0.148(8) -0.044(5) 0.084(6) -0.010(4)
C36' 0.072(5) 0.051(4) 0.118(6) -0.032(4) 0.076(5) -0.019(3)
C40' 0.049(3) 0.033(3) 0.034(3) -0.004(2) -0.013(3) -0.003(2)
C41' 0.038(3) 0.025(3) 0.043(3) -0.010(2) -0.004(2) 0.002(2)
N42' 0.027(2) 0.024(2) 0.044(3) -0.0073(18) 0.0032(19) -0.0019(17)
C43' 0.034(3) 0.026(3) 0.062(4) -0.016(2) 0.016(3) -0.004(2)
C44' 0.036(3) 0.039(3) 0.100(6) -0.029(3) 0.028(4) -0.012(3)
C45' 0.025(3) 0.054(4) 0.088(5) -0.032(4) -0.005(3) 0.002(3)
C46' 0.035(3) 0.036(3) 0.064(4) -0.017(3) -0.011(3) 0.001(3)
C50' 0.045(3) 0.050(3) 0.028(3) -0.004(2) 0.012(2) -0.011(3)
C51' 0.034(3) 0.045(3) 0.021(2) 0.000(2) 0.002(2) 0.010(2)
N52' 0.031(2) 0.030(2) 0.023(2) -0.0049(16) 0.0001(17) 0.0044(17)
C53' 0.033(3) 0.028(3) 0.036(3) -0.005(2) -0.002(2) 0.005(2)
C54' 0.043(3) 0.034(3) 0.054(4) -0.012(3) -0.004(3) 0.012(3)
C55' 0.058(4) 0.057(4) 0.041(3) -0.016(3) 0.004(3) 0.025(3)
C56' 0.051(3) 0.057(4) 0.031(3) 0.002(3) 0.014(3) 0.017(3)
Cl2 0.0278(6) 0.0275(6) 0.0334(6) 0.0008(5) 0.0099(5) -0.0051(5)
O5P 0.037(2) 0.037(2) 0.040(2) 0.0062(16) 0.0180(17) -0.0017(16)
O6P 0.034(2) 0.072(3) 0.064(3) 0.028(2) 0.002(2) 0.004(2)
O7P 0.038(2) 0.047(2) 0.058(3) 0.0219(19) 0.0140(19) -0.0032(18)
O8P 0.097(4) 0.065(3) 0.094(4) -0.049(3) 0.066(3) -0.040(3)
Cl3 0.0264(6) 0.0286(6) 0.0282(6) 0.0057(5) 0.0083(5) 0.0008(5)
O9P 0.128(5) 0.068(3) 0.032(2) 0.009(2) -0.013(3) -0.039(3)
O10P 0.067(3) 0.031(2) 0.062(3) -0.0037(19) 0.023(2) -0.0052(19)
O11P 0.081(3) 0.049(2) 0.065(3) 0.021(2) 0.051(3) 0.009(2)
O12P 0.044(3) 0.068(3) 0.191(7) 0.020(4) 0.062(4) 0.013(2)
Cl4 0.0579(9) 0.0344(7) 0.0502(9) -0.0077(6) -0.0138(7) 0.0003(7)
O13P 0.073(3) 0.049(3) 0.048(3) -0.001(2) -0.016(2) -0.001(2)
O14P 0.152(7) 0.182(8) 0.118(6) -0.091(6) -0.046(5) 0.117(6)
O15P 0.063(3) 0.048(2) 0.050(3) -0.015(2) -0.016(2) 0.001(2)
O16P 0.196(9) 0.133(7) 0.104(5) 0.035(5) -0.011(5) -0.105(6)
Cl5 0.0493(10) 0.1293(19) 0.0678(12) -0.0330(13) 0.0185(9) -0.0078(11)
O17P 0.072(10) 0.141(14) 0.191(19) -0.048(12) 0.085(11) -0.042(9)
O18P 0.202(18) 0.36(3) 0.098(12) -0.153(17) 0.007(11) 0.07(2)
O19P 0.26(2) 0.28(2) 0.183(17) -0.084(16) 0.138(16) -0.187(18)
O20P 0.254(18) 0.38(2) 0.061(8) 0.013(12) 0.024(10) 0.256(19)
O7PE 0.034(8) 0.085(12) 0.050(7) -0.029(7) 0.001(6) 0.028(8)
O8PE 0.054(9) 0.050(9) 0.26(3) -0.097(12) 0.054(12) -0.022(7)
O2PE 0.37(4) 0.44(4) 0.14(2) 0.23(3) 0.03(2) -0.05(4)
N1S 0.122(6) 0.055(4) 0.060(4) 0.005(3) 0.012(4) -0.006(4)
C10S 0.088(5) 0.060(4) 0.044(4) 0.004(3) 0.021(4) 0.002(4)
C11S 0.088(6) 0.064(5) 0.067(5) 0.003(4) 0.031(4) 0.024(4)
O1W 0.087(10) 0.197(17) 0.143(13) -0.013(12) 0.050(9) -0.071(11)
O2W 0.24(2) 0.21(2) 0.106(12) 0.054(12) 0.104(14) 0.098(17)
O1P 0.212(9) 0.069(4) 0.127(6) -0.011(4) 0.109(6) -0.026(5)
O2P 0.178(7) 0.116(5) 0.066(4) -0.018(4) 0.056(4) -0.077(5)
Cl1 0.0357(13) 0.0400(14) 0.0490(15) -0.0158(12) 0.0209(12) -0.0147(11)
O3P 0.048(5) 0.040(4) 0.056(5) -0.021(4) 0.021(4) -0.017(4)
O4P 0.041(5) 0.082(7) 0.057(5) -0.020(5) 0.010(4) -0.011(4)
Cl1' 0.0641(19) 0.0432(15) 0.0390(15) -0.0016(12) 0.0169(14) -0.0206(14)
O3P' 0.249(9) 0.039(3) 0.212(8) -0.017(4) 0.182(8) -0.037(4)
O4P' 0.28(2) 0.107(11) 0.049(7) 0.000(7) -0.008(10) -0.094(13)
O3W 0.249(9) 0.039(3) 0.212(8) -0.017(4) 0.182(8) -0.037(4)

loop_
_atom_type_symbol
_atom_type_description
_atom_type_scat_dispersion_real
_atom_type_scat_dispersion_imag
_atom_type_scat_source
C C 0.0033 0.0016 'International Tables Vol C Tables 4.2.6.8 and 6.1.1.4'
H H 0.0000 0.0000 'International Tables Vol C Tables 4.2.6.8 and 6.1.1.4'
Cl Cl 0.1484 0.1585 'International Tables Vol C Tables 4.2.6.8 and 6.1.1.4'
Fe Fe 0.3463 0.8444 'International Tables Vol C Tables 4.2.6.8 and 6.1.1.4'
N N 0.0061 0.0033 'International Tables Vol C Tables 4.2.6.8 and 6.1.1.4'
O O 0.0106 0.0060 'International Tables Vol C Tables 4.2.6.8 and 6.1.1.4'
Zn Zn 0.2839 1.4301 'International Tables Vol C Tables 4.2.6.8 and 6.1.1.4'

loop_
_geom_angle_atom_site_label_1
_geom_angle_atom_site_label_2
_geom_angle_atom_site_label_3
_geom_angle
_geom_angle_site_symmetry_1
_geom_angle_site_symmetry_3
_geom_angle_publ_flag
O20 Fe1 O2 103.59(13) . . y
O20 Fe1 O1 95.53(13) . . y
O2 Fe1 O1 100.41(14) . . y
O20 Fe1 O10 177.98(13) . . y
O2 Fe1 O10 78.42(13) . . y
O1 Fe1 O10 84.21(13) . . y
O20 Fe1 N1 94.04(14) . . y
O2 Fe1 N1 156.04(14) . . y
O1 Fe1 N1 93.79(14) . . y
O10 Fe1 N1 83.98(14) . . y
O20 Fe1 N32 88.63(14) . . y
O2 Fe1 N32 88.48(15) . . y
O1 Fe1 N32 168.97(14) . . y
O10 Fe1 N32 91.27(14) . . y
N1 Fe1 N32 75.69(15) . . y
O2 Zn1 N52 107.08(16) . . y
O2 Zn1 O10 77.33(12) . . y
N52 Zn1 O10 117.92(16) . . y
O2 Zn1 N42 98.44(17) . . y
N52 Zn1 N42 109.90(18) . . y
O10 Zn1 N42 131.15(16) . . y
O2 Zn1 N4 160.82(15) . . y
N52 Zn1 N4 90.88(19) . . y
O10 Zn1 N4 88.48(15) . . y
N42 Zn1 N4 81.1(2) . . y
O20' Fe1' O2' 106.25(13) . . y
O20' Fe1' O1 94.25(13) . . y
O2' Fe1' O1 98.25(13) . . y
O20' Fe1' O10' 175.51(12) . . y
O2' Fe1' O10' 78.19(12) . . y
O1 Fe1' O10' 84.35(12) . . y
O20' Fe1' N32' 87.16(13) . . y
O2' Fe1' N32' 91.07(14) . . y
O1 Fe1' N32' 169.76(14) . . y
O10' Fe1' N32' 93.46(13) . . y
O20' Fe1' N1' 92.73(13) . . y
O2' Fe1' N1' 156.92(14) . . y
O1 Fe1' N1' 93.19(13) . . y
O2' Zn1' N52' 104.24(14) . . y
O2' Zn1' N42' 102.64(16) . . y
N52' Zn1' N42' 108.33(16) . . y
O2' Zn1' O10' 77.72(12) . . y
N52' Zn1' O10' 120.25(15) . . y
N42' Zn1' O10' 129.91(14) . . y
O2' Zn1' N4' 164.71(13) . . y
N52' Zn1' N4' 88.20(16) . . y
N42' Zn1' N4' 81.31(17) . . y
O10' Zn1' N4' 88.39(13) . . y
N10' Zn2 N10 137.33(16) . . y
N10' Zn2 N7 119.05(16) . . y
N10 Zn2 N7 86.65(15) . . y
N10' Zn2 N7' 86.41(15) . . y
N10 Zn2 N7' 116.33(16) . . y
N7 Zn2 N7' 112.44(14) . . y
Fe1' O1 Fe1 153.97(17) . . y
Fe1' O1 H1O 100.1 . . ?
Fe1 O1 H1O 105.5 . . ?
Fe1 O2 Zn1 104.40(14) . . y
Fe1 O2 H2O 128.9 . . ?
Zn1 O2 H2O 124.5 . . ?
C12 O10 Fe1 130.7(3) . . ?
C12 O10 Zn1 131.9(3) . . ?
Fe1 O10 Zn1 97.02(12) . . ?
C22 O20 Fe1 122.4(3) . . ?
Fe1' O2' Zn1' 103.34(14) . . y
Fe1' O2' H2' 124.2 . . ?
Zn1' O2' H2' 120.3 . . ?
C12' O10' Zn1' 131.0(3) . . ?
C12' O10' Fe1' 133.0(3) . . ?
Zn1' O10' Fe1' 95.78(12) . . ?
C22' O20' Fe1' 123.7(3) . . ?
C30 N1 C2 108.9(4) . . ?
C30 N1 C20 111.6(4) . . ?
C2 N1 C20 106.3(3) . . ?
C30 N1 Fe1 111.5(3) . . ?
C2 N1 Fe1 111.6(3) . . ?
C20 N1 Fe1 106.9(3) . . ?
N1 C2 C11 116.2(4) . . ?
N1 C2 H2A 108.2 . . ?
C11 C2 H2A 108.2 . . ?
N1 C2 H2B 108.2 . . ?
C11 C2 H2B 108.2 . . ?
H2A C2 H2B 107.4 . . ?
N4 C3 C13 115.0(5) . . ?
N4 C3 H3A 108.5 . . ?
C13 C3 H3A 108.5 . . ?
N4 C3 H3B 108.5 . . ?
C13 C3 H3B 108.5 . . ?
H3A C3 H3B 107.5 . . ?
C40 N4 C5 112.3(5) . . ?
C40 N4 C3 107.9(5) . . ?
C5 N4 C3 111.8(5) . . ?
C40 N4 Zn1 104.6(3) . . ?
C5 N4 Zn1 114.7(4) . . ?
C3 N4 Zn1 105.0(3) . . ?
N4 C5 C50 113.5(5) . . ?
N4 C5 H5A 108.9 . . ?
C50 C5 H5A 108.9 . . ?
N4 C5 H5B 108.9 . . ?
C50 C5 H5B 108.9 . . ?
H5A C5 H5B 107.7 . . ?
N7 C6 C23 111.6(4) . . ?
N7 C6 H6A 109.3 . . ?
C23 C6 H6A 109.3 . . ?
N7 C6 H6B 109.3 . . ?
C23 C6 H6B 109.3 . . ?
H6A C6 H6B 108.0 . . ?
C6 N7 C8 111.6(3) . . ?
C6 N7 Zn2 119.6(3) . . ?
C8 N7 Zn2 104.6(3) . . ?
C6 N7 H7 106.9 . . ?
C8 N7 H7 103.7 . . ?
Zn2 N7 H7 109.4 . . ?
N7 C8 C9 109.7(4) . . ?
N7 C8 H8A 109.7 . . ?
C9 C8 H8A 109.7 . . ?
N7 C8 H8B 109.7 . . ?
C9 C8 H8B 109.7 . . ?
H8A C8 H8B 108.2 . . ?
N10 C9 C8 108.3(4) . . ?
N10 C9 H9A 110.0 . . ?
C8 C9 H9A 110.0 . . ?
N10 C9 H9B 110.0 . . ?
C8 C9 H9B 110.0 . . ?
H9A C9 H9B 108.4 . . ?
C9 N10 Zn2 105.0(3) . . ?
C9 N10 H10A 108.7 . . ?
Zn2 N10 H10A 113.1 . . ?
C9 N10 H10B 113.2 . . ?
Zn2 N10 H10B 109.5 . . ?
H10A N10 H10B 107.4 . . ?
C16 C11 C12 118.6(4) . . ?
C16 C11 C2 116.0(4) . . ?
C12 C11 C2 125.2(4) . . ?
O10 C12 C13 119.1(4) . . ?
O10 C12 C11 121.3(4) . . ?
C13 C12 C11 119.7(4) . . ?
C14 C13 C12 119.0(5) . . ?
C14 C13 C3 118.8(5) . . ?
C12 C13 C3 122.0(4) . . ?
C15 C14 C13 122.2(5) . . ?
C15 C14 H14 118.9 . . ?
C13 C14 H14 118.9 . . ?
C16 C15 C14 117.8(4) . . ?
C16 C15 C17 120.9(5) . . ?
C14 C15 C17 121.3(5) . . ?
C15 C16 C11 122.6(5) . . ?
C15 C16 H16 118.7 . . ?
C11 C16 H16 118.7 . . ?
C15 C17 H17A 109.3 . . ?
C15 C17 H17B 109.5 . . ?
H17A C17 H17B 109.5 . . ?
C15 C17 H17C 109.6 . . ?
H17A C17 H17C 109.5 . . ?
H17B C17 H17C 109.5 . . ?
N1 C20 C21 114.6(4) . . ?
N1 C20 H20A 108.6 . . ?
C21 C20 H20A 108.6 . . ?
N1 C20 H20B 108.6 . . ?
C21 C20 H20B 108.6 . . ?
H20A C20 H20B 107.6 . . ?
C26 C21 C22 119.3(4) . . ?
C26 C21 C20 121.4(4) . . ?
C22 C21 C20 119.1(4) . . ?
O20 C22 C21 120.4(4) . . ?
O20 C22 C23 120.0(4) . . ?
C21 C22 C23 119.6(4) . . ?
C24 C23 C22 119.3(4) . . ?
C24 C23 C6 121.8(4) . . ?
C22 C23 C6 118.9(4) . . ?
C23 C24 C25 122.3(4) . . ?
C23 C24 H24 118.9 . . ?
C25 C24 H24 118.9 . . ?
C26 C25 C24 117.5(5) . . ?
C26 C25 C27 122.4(5) . . ?
C24 C25 C27 120.1(5) . . ?
C25 C26 C21 122.1(5) . . ?
C25 C26 H26 119.0 . . ?
C21 C26 H26 119.0 . . ?
C25 C27 H27A 109.6 . . ?
C25 C27 H27B 109.3 . . ?
H27A C27 H27B 109.5 . . ?
C25 C27 H27C 109.5 . . ?
H27A C27 H27C 109.5 . . ?
H27B C27 H27C 109.5 . . ?
N1 C30 C31 111.9(4) . . ?
N1 C30 H30A 109.2 . . ?
C31 C30 H30A 109.2 . . ?
N1 C30 H30B 109.2 . . ?
C31 C30 H30B 109.2 . . ?
H30A C30 H30B 107.9 . . ?
N32 C31 C36 121.4(5) . . ?
N32 C31 C30 116.0(5) . . ?
C36 C31 C30 122.7(5) . . ?
C31 N32 C33 119.3(5) . . ?
C31 N32 Fe1 117.2(3) . . ?
C33 N32 Fe1 123.4(4) . . ?
N32 C33 C34 121.8(6) . . ?
N32 C33 H33 119.1 . . ?
C34 C33 H33 119.1 . . ?
C33 C34 C35 119.5(6) . . ?
C33 C34 H34 120.3 . . ?
C35 C34 H34 120.3 . . ?
C34 C35 C36 119.4(7) . . ?
C34 C35 H35 120.3 . . ?
C36 C35 H35 120.3 . . ?
C31 C36 C35 118.6(7) . . ?
C31 C36 H36 120.7 . . ?
C35 C36 H36 120.7 . . ?
N4 C40 C41 112.9(5) . . ?
N4 C40 H40A 109.0 . . ?
C41 C40 H40A 109.0 . . ?
N4 C40 H40B 109.0 . . ?
C41 C40 H40B 109.0 . . ?
H40A C40 H40B 107.8 . . ?
N42 C41 C46 120.7(8) . . ?
N42 C41 C40 116.7(6) . . ?
C46 C41 C40 122.5(7) . . ?
C43 N42 C41 119.0(6) . . ?
C43 N42 Zn1 126.5(4) . . ?
C41 N42 Zn1 114.4(5) . . ?
N42 C43 C44 122.7(6) . . ?
N42 C43 H43 118.7 . . ?
C44 C43 H43 118.7 . . ?
C45 C44 C43 118.3(8) . . ?
C45 C44 H44 120.9 . . ?
C43 C44 H44 120.9 . . ?
C46 C45 C44 119.5(8) . . ?
C46 C45 H45 120.2 . . ?
C44 C45 H45 120.2 . . ?
C45 C46 C41 119.8(7) . . ?
C45 C46 H46 120.1 . . ?
C41 C46 H46 120.1 . . ?
C5 C50 C51 114.1(6) . . ?
C5 C50 H50A 108.7 . . ?
C51 C50 H50A 108.7 . . ?
C5 C50 H50B 108.7 . . ?
C51 C50 H50B 108.7 . . ?
H50A C50 H50B 107.6 . . ?
N52 C51 C56 121.1(6) . . ?
N52 C51 C50 116.7(5) . . ?
C56 C51 C50 122.2(6) . . ?
C51 N52 C53 118.4(5) . . ?
C51 N52 Zn1 119.3(4) . . ?
C53 N52 Zn1 122.1(4) . . ?
N52 C53 C54 123.0(5) . . ?
N52 C53 H53 118.5 . . ?
C54 C53 H53 118.5 . . ?
C53 C54 C55 119.2(6) . . ?
C53 C54 H54 120.4 . . ?
C55 C54 H54 120.4 . . ?
C54 C55 C56 118.9(6) . . ?
C54 C55 H55 120.6 . . ?
C56 C55 H55 120.6 . . ?
C51 C56 C55 119.5(6) . . ?
C51 C56 H56 120.3 . . ?
C55 C56 H56 120.3 . . ?
C30' N1' C2' 110.3(3) . . ?
C30' N1' C20' 110.6(4) . . ?
C2' N1' C20' 105.3(3) . . ?
C30' N1' Fe1' 110.6(3) . . ?
C2' N1' Fe1' 112.5(3) . . ?
C20' N1' Fe1' 107.4(3) . . ?
N1' C2' C11' 116.5(4) . . ?
N1' C2' H2'1 108.2 . . ?
C11' C2' H2'1 108.2 . . ?
N1' C2' H2'2 108.2 . . ?
C11' C2' H2'2 108.2 . . ?
H2'1 C2' H2'2 107.3 . . ?
N4' C3' C13' 114.2(4) . . ?
N4' C3' H3'1 108.7 . . ?
C13' C3' H3'1 108.7 . . ?
N4' C3' H3'2 108.7 . . ?
C13' C3' H3'2 108.7 . . ?
H3'1 C3' H3'2 107.6 . . ?
C40' N4' C5' 111.0(4) . . ?
C40' N4' C3' 109.0(4) . . ?
C5' N4' C3' 112.5(4) . . ?
C40' N4' Zn1' 103.2(3) . . ?
C5' N4' Zn1' 115.3(3) . . ?
C3' N4' Zn1' 105.2(3) . . ?
N4' C5' C50' 113.3(4) . . ?
N4' C5' H5'1 108.9 . . ?
C50' C5' H5'1 108.9 . . ?
N4' C5' H5'2 108.9 . . ?
C50' C5' H5'2 108.9 . . ?
H5'1 C5' H5'2 107.7 . . ?
N7' C6' C23' 111.7(4) . . ?
N7' C6' H6'1 109.3 . . ?
C23' C6' H6'1 109.3 . . ?
N7' C6' H6'2 109.3 . . ?
C23' C6' H6'2 109.3 . . ?
H6'1 C6' H6'2 107.9 . . ?
C8' N7' C6' 111.1(3) . . ?
C8' N7' Zn2 105.0(3) . . ?
C6' N7' Zn2 119.2(3) . . ?
C8' N7' H7' 111.6 . . ?
C6' N7' H7' 107.2 . . ?
Zn2 N7' H7' 102.5 . . ?
N7' C8' C9' 110.3(4) . . ?
N7' C8' H8'1 109.6 . . ?
C9' C8' H8'1 109.6 . . ?
N7' C8' H8'2 109.6 . . ?
C9' C8' H8'2 109.6 . . ?
H8'1 C8' H8'2 108.1 . . ?
N10' C9' C8' 108.9(4) . . ?
N10' C9' H9'1 109.9 . . ?
C8' C9' H9'1 109.9 . . ?
N10' C9' H9'2 109.9 . . ?
C8' C9' H9'2 109.9 . . ?
H9'1 C9' H9'2 108.3 . . ?
C9' N10' Zn2 107.0(3) . . ?
C9' N10' H10C 112.2 . . ?
Zn2 N10' H10C 117.0 . . ?
C9' N10' H10D 111.8 . . ?
Zn2 N10' H10D 106.0 . . ?
H10C N10' H10D 102.7 . . ?
C16' C11' C12' 119.5(4) . . ?
C16' C11' C2' 116.2(4) . . ?
C12' C11' C2' 124.1(4) . . ?
O10' C12' C11' 121.5(4) . . ?
O10' C12' C13' 119.9(4) . . ?
C11' C12' C13' 118.5(4) . . ?
C14' C13' C12' 119.3(4) . . ?
C14' C13' C3' 118.2(4) . . ?
C12' C13' C3' 122.3(4) . . ?
C15' C14' C13' 123.1(5) . . ?
C15' C14' H14' 118.5 . . ?
C13' C14' H14' 118.5 . . ?
C16' C15' C14' 116.6(4) . . ?
C16' C15' C17' 121.9(5) . . ?
C14' C15' C17' 121.5(5) . . ?
C15' C16' C11' 122.9(5) . . ?
C15' C16' H16' 118.6 . . ?
C11' C16' H16' 118.6 . . ?
C15' C17' H17D 109.6 . . ?
C15' C17' H17E 109.4 . . ?
H17D C17' H17E 109.5 . . ?
C15' C17' H17F 109.4 . . ?
H17D C17' H17F 109.5 . . ?
H17E C17' H17F 109.5 . . ?
N1' C20' C21' 113.9(4) . . ?
N1' C20' H20C 108.8 . . ?
C21' C20' H20C 108.8 . . ?
N1' C20' H20D 108.8 . . ?
C21' C20' H20D 108.8 . . ?
H20C C20' H20D 107.7 . . ?
C26' C21' C22' 120.3(4) . . ?
C26' C21' C20' 121.0(4) . . ?
C22' C21' C20' 118.6(4) . . ?
O20' C22' C21' 120.7(4) . . ?
O20' C22' C23' 120.4(4) . . ?
C21' C22' C23' 118.9(4) . . ?
C24' C23' C22' 119.3(4) . . ?
C24' C23' C6' 122.0(4) . . ?
C22' C23' C6' 118.7(4) . . ?
C23' C24' C25' 122.4(4) . . ?
C23' C24' H24' 118.8 . . ?
C25' C24' H24' 118.8 . . ?
C26' C25' C24' 117.4(4) . . ?
C26' C25' C27' 121.3(5) . . ?
C24' C25' C27' 121.3(5) . . ?
C21' C26' C25' 121.8(4) . . ?
C21' C26' H26' 119.1 . . ?
C25' C26' H26' 119.1 . . ?
C25' C27' H27D 109.5 . . ?
C25' C27' H27E 109.5 . . ?
H27D C27' H27E 109.5 . . ?
C25' C27' H27F 109.4 . . ?
H27D C27' H27F 109.5 . . ?
H27E C27' H27F 109.5 . . ?
N1' C30' C31' 111.0(4) . . ?
N1' C30' H30C 109.4 . . ?
C31' C30' H30C 109.4 . . ?
N1' C30' H30D 109.4 . . ?
C31' C30' H30D 109.4 . . ?
H30C C30' H30D 108.0 . . ?
N32' C31' C36' 121.5(5) . . ?
N32' C31' C30' 115.7(4) . . ?
C36' C31' C30' 122.8(5) . . ?
C31' N32' C33' 118.5(4) . . ?
C31' N32' Fe1' 116.8(3) . . ?
C33' N32' Fe1' 122.8(3) . . ?
N32' C33' C34' 123.0(5) . . ?
N32' C33' H33' 118.5 . . ?
C34' C33' H33' 118.5 . . ?
C33' C34' C35' 118.7(5) . . ?
C33' C34' H34' 120.7 . . ?
C35' C34' H34' 120.7 . . ?
C34' C35' C36' 119.5(6) . . ?
C34' C35' H35' 120.3 . . ?
C36' C35' H35' 120.3 . . ?
C31' C36' C35' 118.8(6) . . ?
C31' C36' H36' 120.6 . . ?
C35' C36' H36' 120.6 . . ?
N4' C40' C41' 112.2(4) . . ?
N4' C40' H40C 109.2 . . ?
C41' C40' H40C 109.2 . . ?
N4' C40' H40D 109.2 . . ?
C41' C40' H40D 109.2 . . ?
H40C C40' H40D 107.9 . . ?
N42' C41' C46' 121.4(6) . . ?
N42' C41' C40' 116.3(5) . . ?
C46' C41' C40' 122.1(5) . . ?
C43' N42' C41' 119.4(5) . . ?
C43' N42' Zn1' 126.4(4) . . ?
C41' N42' Zn1' 114.2(4) . . ?
N42' C43' C44' 121.7(6) . . ?
N42' C43' H43' 119.2 . . ?
C44' C43' H43' 119.2 . . ?
C45' C44' C43' 118.6(7) . . ?
C45' C44' H44' 120.7 . . ?
C43' C44' H44' 120.7 . . ?
C44' C45' C46' 119.9(6) . . ?
C44' C45' H45' 120.1 . . ?
C46' C45' H45' 120.1 . . ?
C45' C46' C41' 119.0(6) . . ?
C45' C46' H46' 120.5 . . ?
C41' C46' H46' 120.5 . . ?
C51' C50' C5' 113.9(4) . . ?
C51' C50' H50C 108.8 . . ?
C5' C50' H50C 108.8 . . ?
C51' C50' H50D 108.8 . . ?
C5' C50' H50D 108.8 . . ?
H50C C50' H50D 107.7 . . ?
N52' C51' C56' 121.3(5) . . ?
N52' C51' C50' 116.5(5) . . ?
C56' C51' C50' 122.2(5) . . ?
C53' N52' C51' 118.7(5) . . ?
C53' N52' Zn1' 120.5(4) . . ?
C51' N52' Zn1' 120.7(3) . . ?
N52' C53' C54' 122.6(6) . . ?
N52' C53' H53' 118.7 . . ?
C54' C53' H53' 118.7 . . ?
C55' C54' C53' 118.3(6) . . ?
C55' C54' H54' 120.8 . . ?
C53' C54' H54' 120.8 . . ?
C54' C55' C56' 119.5(6) . . ?
C54' C55' H55' 120.3 . . ?
C56' C55' H55' 120.3 . . ?
C51' C56' C55' 119.5(6) . . ?
C51' C56' H56' 120.3 . . ?
C55' C56' H56' 120.3 . . ?
O8P Cl2 O7P 110.6(3) . . ?
O8P Cl2 O6P 110.9(3) . . ?
O7P Cl2 O6P 108.7(2) . . ?
O8P Cl2 O5P 108.6(3) . . ?
O7P Cl2 O5P 109.0(2) . . ?
O6P Cl2 O5P 109.0(3) . . ?
O12P Cl3 O11P 109.4(3) . . ?
O12P Cl3 O9P 109.2(4) . . ?
O11P Cl3 O9P 108.0(3) . . ?
O12P Cl3 O10P 110.6(3) . . ?
O11P Cl3 O10P 111.8(3) . . ?
O9P Cl3 O10P 107.8(3) . . ?
O14P Cl4 O13P 115.0(4) . . ?
O14P Cl4 O15P 112.3(4) . . ?
O13P Cl4 O15P 112.6(3) . . ?
O14P Cl4 O16P 103.1(7) . . ?
O13P Cl4 O16P 105.1(4) . . ?
O15P Cl4 O16P 107.7(4) . . ?
O18P Cl5 O17P 112.7(9) . . ?
O18P Cl5 O19P 116.4(10) . . ?
O17P Cl5 O19P 107.4(9) . . ?
O9PE Cl5 O7PE 115.1(8) . . ?
O18P Cl5 O20P 112.7(9) . . ?
O17P Cl5 O20P 104.2(9) . . ?
O19P Cl5 O20P 102.2(8) . . ?
O9PE Cl5 O2PE 111.6(10) . . ?
O7PE Cl5 O2PE 110.6(10) . . ?
O9PE Cl5 O8PE 107.9(7) . . ?
O7PE Cl5 O8PE 106.3(8) . . ?
O2PE Cl5 O8PE 104.7(10) . . ?
C4S C3S C8S 120.0 . . ?
C4S C3S C9S 114.3(12) . . ?
C8S C3S C9S 125.7(11) . . ?
C5S C4S C3S 120.0 . . ?
C5S C4S H4S 120.0 . . ?
C3S C4S H4S 120.0 . . ?
C4S C5S C6S 120.0 . . ?
C4S C5S H5S 120.0 . . ?
C6S C5S H5S 120.0 . . ?
C7S C6S C5S 120.0 . . ?
C7S C6S H6S 120.0 . . ?
C5S C6S H6S 120.0 . . ?
C8S C7S C6S 120.0 . . ?
C8S C7S H7S 120.0 . . ?
C6S C7S H7S 120.0 . . ?
C7S C8S C3S 120.0 . . ?
C7S C8S H8S 120.0 . . ?
C3S C8S H8S 120.0 . . ?
C3S C9S H9S1 108.0 . . ?
C3S C9S H9S2 111.8 . . ?
H9S1 C9S H9S2 109.5 . . ?
C3S C9S H9S3 108.6 . . ?
H9S1 C9S H9S3 109.5 . . ?
H9S2 C9S H9S3 109.5 . . ?
N1S C10S C11S 178.3(10) . . ?
C10S C11S H11A 109.6 . . ?
C10S C11S H11B 109.5 . . ?
H11A C11S H11B 109.5 . . ?
C10S C11S H11C 109.3 . . ?
H11A C11S H11C 109.5 . . ?
H11B C11S H11C 109.5 . . ?
O3P Cl1 O1P 114.4(5) . . ?
O3P Cl1 O4P 107.5(5) . . ?
O1P Cl1 O4P 116.6(5) . . ?
O3P Cl1 O2P 114.8(4) . . ?
O1P Cl1 O2P 92.6(4) . . ?
O4P Cl1 O2P 110.6(4) . . ?
O4P' Cl1' O3P' 97.8(9) . . ?
O4P' Cl1' O2P 116.6(6) . . ?
O3P' Cl1' O2P 125.6(4) . . ?
O4P' Cl1' O1P 110.6(10) . . ?
O3P' Cl1' O1P 119.2(4) . . ?
O2P Cl1' O1P 87.8(4) . . ?

loop_
_geom_bond_atom_site_label_1
_geom_bond_atom_site_label_2
_geom_bond_distance
_geom_bond_site_symmetry_2
_geom_bond_publ_flag
Fe1 O20 1.904(3) . y
Fe1 O2 1.935(3) . y
Fe1 O1 1.971(3) . y
Fe1 O10 2.067(3) . y
Fe1 N1 2.195(4) . y
Fe1 N32 2.200(4) . y
Fe1 Zn1 3.0967(9) . y
Fe1 Fe1' 3.8327(9) . y
Zn1 O2 1.984(3) . y
Zn1 N52 2.044(4) . y
Zn1 O10 2.067(3) . y
Zn1 N42 2.071(5) . y
Zn1 N4 2.175(4) . y
Fe1' O20' 1.915(3) . y
Fe1' O2' 1.937(3) . y
Fe1' O1 1.962(3) . y
Fe1' O10' 2.109(3) . y
Fe1' N32' 2.183(4) . y
Fe1' N1' 2.204(4) . y
Fe1' Zn1' 3.0951(8) . y
Zn1' O2' 2.008(3) . y
Zn1' N52' 2.037(4) . y
Zn1' N42' 2.046(4) . y
Zn1' O10' 2.063(3) . y
Zn1' N4' 2.190(4) . y
Zn2 N10' 2.010(4) . y
Zn2 N10 2.019(4) . y
Zn2 N7 2.087(4) . y
Zn2 N7' 2.088(4) . y
O1 H1O 0.8585 . ?
O2 H2O 0.8854 . ?
O10 C12 1.361(5) . ?
O20 C22 1.342(5) . ?
O2' H2' 0.8459 . ?
O10' C12' 1.357(5) . ?
O20' C22' 1.347(5) . ?
N1 C30 1.480(6) . ?
N1 C2 1.495(6) . ?
N1 C20 1.502(6) . ?
C2 C11 1.514(7) . ?
C2 H2A 0.9900 . ?
C2 H2B 0.9900 . ?
C3 N4 1.496(7) . ?
C3 C13 1.501(8) . ?
C3 H3A 0.9900 . ?
C3 H3B 0.9900 . ?
N4 C40 1.487(9) . ?
N4 C5 1.492(9) . ?
C5 C50 1.495(11) . ?
C5 H5A 0.9900 . ?
C5 H5B 0.9900 . ?
C6 N7 1.488(6) . ?
C6 C23 1.503(6) . ?
C6 H6A 0.9900 . ?
C6 H6B 0.9900 . ?
N7 C8 1.490(5) . ?
N7 H7 0.9816 . ?
C8 C9 1.505(7) . ?
C8 H8A 0.9900 . ?
C8 H8B 0.9900 . ?
C9 N10 1.489(6) . ?
C9 H9A 0.9900 . ?
C9 H9B 0.9900 . ?
N10 H10A 0.8553 . ?
N10 H10B 0.8759 . ?
C11 C16 1.404(6) . ?
C11 C12 1.409(7) . ?
C12 C13 1.403(7) . ?
C13 C14 1.403(7) . ?
C14 C15 1.388(8) . ?
C14 H14 0.9500 . ?
C15 C16 1.380(7) . ?
C15 C17 1.520(7) . ?
C16 H16 0.9500 . ?
C17 H17A 0.9797 . ?
C17 H17B 0.9800 . ?
C17 H17C 0.9802 . ?
C20 C21 1.512(6) . ?
C20 H20A 0.9900 . ?
C20 H20B 0.9900 . ?
C21 C26 1.396(7) . ?
C21 C22 1.403(6) . ?
C22 C23 1.406(6) . ?
C23 C24 1.388(7) . ?
C24 C25 1.396(7) . ?
C24 H24 0.9500 . ?
C25 C26 1.392(7) . ?
C25 C27 1.506(7) . ?
C26 H26 0.9500 . ?
C27 H27A 0.9799 . ?
C27 H27B 0.9800 . ?
C27 H27C 0.9800 . ?
C30 C31 1.505(7) . ?
C30 H30A 0.9900 . ?
C30 H30B 0.9900 . ?
C31 N32 1.340(7) . ?
C31 C36 1.375(9) . ?
N32 C33 1.346(6) . ?
C33 C34 1.360(9) . ?
C33 H33 0.9500 . ?
C34 C35 1.361(11) . ?
C34 H34 0.9500 . ?
C35 C36 1.393(10) . ?
C35 H35 0.9500 . ?
C36 H36 0.9500 . ?
C40 C41 1.495(11) . ?
C40 H40A 0.9900 . ?
C40 H40B 0.9900 . ?
C41 N42 1.341(7) . ?
C41 C46 1.390(11) . ?
N42 C43 1.338(8) . ?
C43 C44 1.379(9) . ?
C43 H43 0.9500 . ?
C44 C45 1.375(12) . ?
C44 H44 0.9500 . ?
C45 C46 1.366(14) . ?
C45 H45 0.9500 . ?
C46 H46 0.9500 . ?
C50 C51 1.527(8) . ?
C50 H50A 0.9900 . ?
C50 H50B 0.9900 . ?
C51 N52 1.346(7) . ?
C51 C56 1.386(9) . ?
N52 C53 1.355(6) . ?
C53 C54 1.365(8) . ?
C53 H53 0.9500 . ?
C54 C55 1.366(9) . ?
C54 H54 0.9500 . ?
C55 C56 1.396(10) . ?
C55 H55 0.9500 . ?
C56 H56 0.9500 . ?
N1' C30' 1.487(6) . ?
N1' C2' 1.491(5) . ?
N1' C20' 1.504(5) . ?
C2' C11' 1.505(6) . ?
C2' H2'1 0.9900 . ?
C2' H2'2 0.9900 . ?
C3' N4' 1.494(6) . ?
C3' C13' 1.509(7) . ?
C3' H3'1 0.9900 . ?
C3' H3'2 0.9900 . ?
N4' C40' 1.482(6) . ?
N4' C5' 1.493(7) . ?
C5' C50' 1.519(8) . ?
C5' H5'1 0.9900 . ?
C5' H5'2 0.9900 . ?
C6' N7' 1.496(6) . ?
C6' C23' 1.506(6) . ?
C6' H6'1 0.9900 . ?
C6' H6'2 0.9900 . ?
N7' C8' 1.493(6) . ?
N7' H7' 0.8892 . ?
C8' C9' 1.506(7) . ?
C8' H8'1 0.9900 . ?
C8' H8'2 0.9900 . ?
C9' N10' 1.487(6) . ?
C9' H9'1 0.9900 . ?
C9' H9'2 0.9900 . ?
N10' H10C 0.9346 . ?
N10' H10D 0.8973 . ?
C11' C16' 1.401(6) . ?
C11' C12' 1.407(6) . ?
C12' C13' 1.409(6) . ?
C13' C14' 1.394(7) . ?
C14' C15' 1.390(7) . ?
C14' H14' 0.9500 . ?
C15' C16' 1.380(7) . ?
C15' C17' 1.523(7) . ?
C16' H16' 0.9500 . ?
C17' H17D 0.9800 . ?
C17' H17E 0.9800 . ?
C17' H17F 0.9801 . ?
C20' C21' 1.504(6) . ?
C20' H20C 0.9900 . ?
C20' H20D 0.9900 . ?
C21' C26' 1.384(6) . ?
C21' C22' 1.402(6) . ?
C22' C23' 1.412(6) . ?
C23' C24' 1.383(6) . ?
C24' C25' 1.400(7) . ?
C24' H24' 0.9500 . ?
C25' C26' 1.394(7) . ?
C25' C27' 1.512(7) . ?
C26' H26' 0.9500 . ?
C27' H27D 0.9801 . ?
C27' H27E 0.9798 . ?
C27' H27F 0.9800 . ?
C30' C31' 1.509(7) . ?
C30' H30C 0.9900 . ?
C30' H30D 0.9900 . ?
C31' N32' 1.338(6) . ?
C31' C36' 1.386(8) . ?
N32' C33' 1.350(6) . ?
C33' C34' 1.357(8) . ?
C33' H33' 0.9500 . ?
C34' C35' 1.373(9) . ?
C34' H34' 0.9500 . ?
C35' C36' 1.387(9) . ?
C35' H35' 0.9500 . ?
C36' H36' 0.9500 . ?
C40' C41' 1.502(9) . ?
C40' H40C 0.9900 . ?
C40' H40D 0.9900 . ?
C41' N42' 1.354(7) . ?
C41' C46' 1.378(8) . ?
N42' C43' 1.332(7) . ?
C43' C44' 1.393(8) . ?
C43' H43' 0.9500 . ?
C44' C45' 1.375(10) . ?
C44' H44' 0.9500 . ?
C45' C46' 1.376(10) . ?
C45' H45' 0.9500 . ?
C46' H46' 0.9500 . ?
C50' C51' 1.506(8) . ?
C50' H50C 0.9900 . ?
C50' H50D 0.9900 . ?
C51' N52' 1.347(7) . ?
C51' C56' 1.372(8) . ?
N52' C53' 1.347(6) . ?
C53' C54' 1.376(8) . ?
C53' H53' 0.9500 . ?
C54' C55' 1.372(10) . ?
C54' H54' 0.9500 . ?
C55' C56' 1.387(9) . ?
C55' H55' 0.9500 . ?
C56' H56' 0.9500 . ?
Cl2 O8P 1.408(4) . ?
Cl2 O7P 1.427(4) . ?
Cl2 O6P 1.429(4) . ?
Cl2 O5P 1.444(4) . ?
Cl3 O12P 1.403(5) . ?
Cl3 O11P 1.412(4) . ?
Cl3 O9P 1.413(4) . ?
Cl3 O10P 1.427(4) . ?
Cl4 O14P 1.324(6) . ?
Cl4 O13P 1.407(4) . ?
Cl4 O15P 1.416(4) . ?
Cl4 O16P 1.461(8) . ?
Cl5 O18P 1.269(10) . ?
Cl5 O17P 1.342(13) . ?
Cl5 O9PE 1.343(12) . ?
Cl5 O19P 1.362(12) . ?
Cl5 O7PE 1.366(12) . ?
Cl5 O20P 1.373(12) . ?
Cl5 O2PE 1.377(12) . ?
Cl5 O8PE 1.445(10) . ?
C3S C4S 1.3900 . ?
C3S C8S 1.3900 . ?
C3S C9S 1.47(2) . ?
C4S C5S 1.3900 . ?
C4S H4S 0.9500 . ?
C5S C6S 1.3900 . ?
C5S H5S 0.9500 . ?
C6S C7S 1.3900 . ?
C6S H6S 0.9500 . ?
C7S C8S 1.3900 . ?
C7S H7S 0.9500 . ?
C8S H8S 0.9500 . ?
C9S H9S1 0.9800 . ?
C9S H9S2 0.9800 . ?
C9S H9S3 0.9800 . ?
N1S C10S 1.140(9) . ?
C10S C11S 1.415(10) . ?
C11S H11A 0.9800 . ?
C11S H11B 0.9800 . ?
C11S H11C 0.9799 . ?
O1P Cl1 1.452(6) . ?
O1P Cl1' 1.657(8) . ?
O2P Cl1' 1.540(6) . ?
O2P Cl1 1.613(7) . ?
Cl1 O3P 1.451(7) . ?
Cl1 O4P 1.472(8) . ?
Cl1' O4P' 1.417(10) . ?
Cl1' O3P' 1.475(6) . ?

loop_
_geom_torsion_atom_site_label_1
_geom_torsion_atom_site_label_2
_geom_torsion_atom_site_label_3
_geom_torsion_atom_site_label_4
_geom_torsion
_geom_torsion_site_symmetry_1
_geom_torsion_site_symmetry_2
_geom_torsion_site_symmetry_3
_geom_torsion_site_symmetry_4
C30 N1 C2 C11 62.0(5) . . . .
C20 N1 C2 C11 -177.6(4) . . . .
Fe1 N1 C2 C11 -61.5(5) . . . .
C13 C3 N4 C40 -175.4(5) . . . .
C13 C3 N4 C5 -51.4(6) . . . .
C13 C3 N4 Zn1 73.5(5) . . . .
C40 N4 C5 C50 -125.6(6) . . . .
C3 N4 C5 C50 113.0(6) . . . .
Zn1 N4 C5 C50 -6.4(6) . . . .
C23 C6 N7 C8 -173.9(4) . . . .
C23 C6 N7 Zn2 -51.5(4) . . . .
C6 N7 C8 C9 167.2(4) . . . .
Zn2 N7 C8 C9 36.5(4) . . . .
N7 C8 C9 N10 -57.1(5) . . . .
C8 C9 N10 Zn2 45.9(4) . . . .
N1 C2 C11 C16 -148.8(4) . . . .
N1 C2 C11 C12 37.1(7) . . . .
Fe1 O10 C12 C13 -159.8(4) . . . .
Zn1 O10 C12 C13 11.3(7) . . . .
Fe1 O10 C12 C11 19.7(7) . . . .
Zn1 O10 C12 C11 -169.2(3) . . . .
C16 C11 C12 O10 175.0(4) . . . .
C2 C11 C12 O10 -11.1(8) . . . .
C16 C11 C12 C13 -5.6(7) . . . .
C2 C11 C12 C13 168.4(5) . . . .
O10 C12 C13 C14 -175.6(5) . . . .
C11 C12 C13 C14 4.9(8) . . . .
O10 C12 C13 C3 9.4(7) . . . .
C11 C12 C13 C3 -170.1(5) . . . .
N4 C3 C13 C14 125.4(5) . . . .
N4 C3 C13 C12 -59.6(7) . . . .
C12 C13 C14 C15 -1.4(8) . . . .
C3 C13 C14 C15 173.8(5) . . . .
C13 C14 C15 C16 -1.4(9) . . . .
C13 C14 C15 C17 179.5(6) . . . .
C14 C15 C16 C11 0.7(8) . . . .
C17 C15 C16 C11 179.8(5) . . . .
C12 C11 C16 C15 2.8(8) . . . .
C2 C11 C16 C15 -171.7(5) . . . .
C30 N1 C20 C21 -65.4(5) . . . .
C2 N1 C20 C21 176.0(4) . . . .
Fe1 N1 C20 C21 56.7(5) . . . .
N1 C20 C21 C26 120.6(5) . . . .
N1 C20 C21 C22 -64.4(6) . . . .
Fe1 O20 C22 C21 46.2(5) . . . .
Fe1 O20 C22 C23 -132.9(4) . . . .
C26 C21 C22 O20 -178.8(4) . . . .
C20 C21 C22 O20 6.1(7) . . . .
C26 C21 C22 C23 0.2(7) . . . .
C20 C21 C22 C23 -174.9(4) . . . .
O20 C22 C23 C24 179.0(4) . . . .
C21 C22 C23 C24 0.0(7) . . . .
O20 C22 C23 C6 -1.2(7) . . . .
C21 C22 C23 C6 179.7(4) . . . .
N7 C6 C23 C24 121.6(5) . . . .
N7 C6 C23 C22 -58.1(6) . . . .
C22 C23 C24 C25 0.0(8) . . . .
C6 C23 C24 C25 -179.7(5) . . . .
C23 C24 C25 C26 -0.2(8) . . . .
C23 C24 C25 C27 178.3(5) . . . .
C24 C25 C26 C21 0.5(8) . . . .
C27 C25 C26 C21 -178.0(6) . . . .
C22 C21 C26 C25 -0.5(8) . . . .
C20 C21 C26 C25 174.5(5) . . . .
C2 N1 C30 C31 -154.4(4) . . . .
C20 N1 C30 C31 88.6(5) . . . .
Fe1 N1 C30 C31 -30.9(5) . . . .
N1 C30 C31 N32 22.5(7) . . . .
N1 C30 C31 C36 -158.6(7) . . . .
C36 C31 N32 C33 2.3(10) . . . .
C30 C31 N32 C33 -178.7(5) . . . .
C36 C31 N32 Fe1 178.3(6) . . . .
C30 C31 N32 Fe1 -2.7(7) . . . .
C31 N32 C33 C34 -1.0(9) . . . .
Fe1 N32 C33 C34 -176.8(6) . . . .
N32 C33 C34 C35 -1.1(14) . . . .
C33 C34 C35 C36 1.9(17) . . . .
N32 C31 C36 C35 -1.5(14) . . . .
C30 C31 C36 C35 179.6(9) . . . .
C34 C35 C36 C31 -0.6(17) . . . .
C5 N4 C40 C41 159.1(6) . . . .
C3 N4 C40 C41 -77.2(6) . . . .
Zn1 N4 C40 C41 34.2(7) . . . .
N4 C40 C41 N42 -29.9(8) . . . .
N4 C40 C41 C46 153.2(6) . . . .
C46 C41 N42 C43 0.8(8) . . . .
C40 C41 N42 C43 -176.2(5) . . . .
C46 C41 N42 Zn1 -175.5(5) . . . .
C40 C41 N42 Zn1 7.5(6) . . . .
C41 N42 C43 C44 -0.3(8) . . . .
Zn1 N42 C43 C44 175.5(4) . . . .
N42 C43 C44 C45 0.3(9) . . . .
C43 C44 C45 C46 -0.7(10) . . . .
C44 C45 C46 C41 1.2(11) . . . .
N42 C41 C46 C45 -1.2(10) . . . .
C40 C41 C46 C45 175.6(7) . . . .
N4 C5 C50 C51 66.9(7) . . . .
C5 C50 C51 N52 -67.8(8) . . . .
C5 C50 C51 C56 109.8(8) . . . .
C56 C51 N52 C53 -0.9(10) . . . .
C50 C51 N52 C53 176.8(6) . . . .
C56 C51 N52 Zn1 -175.5(6) . . . .
C50 C51 N52 Zn1 2.2(8) . . . .
C51 N52 C53 C54 -0.1(9) . . . .
Zn1 N52 C53 C54 174.4(5) . . . .
N52 C53 C54 C55 1.0(10) . . . .
C53 C54 C55 C56 -0.7(12) . . . .
N52 C51 C56 C55 1.1(12) . . . .
C50 C51 C56 C55 -176.5(8) . . . .
C54 C55 C56 C51 -0.2(13) . . . .
C30' N1' C2' C11' 59.8(5) . . . .
C20' N1' C2' C11' 179.1(4) . . . .
Fe1' N1' C2' C11' -64.3(5) . . . .
C13' C3' N4' C40' -176.6(4) . . . .
C13' C3' N4' C5' -53.0(5) . . . .
C13' C3' N4' Zn1' 73.3(5) . . . .
C40' N4' C5' C50' -121.5(5) . . . .
C3' N4' C5' C50' 116.1(5) . . . .
Zn1' N4' C5' C50' -4.6(5) . . . .
C23' C6' N7' C8' -180.0(4) . . . .
C23' C6' N7' Zn2 -57.7(4) . . . .
C6' N7' C8' C9' 166.4(4) . . . .
Zn2 N7' C8' C9' 36.2(4) . . . .
N7' C8' C9' N10' -53.7(5) . . . .
C8' C9' N10' Zn2 41.9(4) . . . .
N1' C2' C11' C16' -145.2(5) . . . .
N1' C2' C11' C12' 39.8(7) . . . .
Zn1' O10' C12' C11' -165.7(3) . . . .
Fe1' O10' C12' C11' 7.7(7) . . . .
Zn1' O10' C12' C13' 15.6(6) . . . .
Fe1' O10' C12' C13' -171.0(3) . . . .
C16' C11' C12' O10' 178.2(5) . . . .
C2' C11' C12' O10' -7.0(7) . . . .
C16' C11' C12' C13' -3.1(7) . . . .
C2' C11' C12' C13' 171.7(5) . . . .
O10' C12' C13' C14' -179.6(5) . . . .
C11' C12' C13' C14' 1.7(7) . . . .
O10' C12' C13' C3' 4.4(7) . . . .
C11' C12' C13' C3' -174.4(5) . . . .
N4' C3' C13' C14' 127.6(5) . . . .
N4' C3' C13' C12' -56.3(7) . . . .
C12' C13' C14' C15' 0.1(9) . . . .
C3' C13' C14' C15' 176.3(6) . . . .
C13' C14' C15' C16' -0.5(9) . . . .
C13' C14' C15' C17' -178.8(6) . . . .
C14' C15' C16' C11' -1.0(9) . . . .
C17' C15' C16' C11' 177.3(6) . . . .
C12' C11' C16' C15' 2.8(8) . . . .
C2' C11' C16' C15' -172.4(5) . . . .
C30' N1' C20' C21' -61.6(5) . . . .
C2' N1' C20' C21' 179.3(4) . . . .
Fe1' N1' C20' C21' 59.2(4) . . . .
N1' C20' C21' C26' 118.3(5) . . . .
N1' C20' C21' C22' -65.2(5) . . . .
Fe1' O20' C22' C21' 44.8(5) . . . .
Fe1' O20' C22' C23' -133.7(4) . . . .
C26' C21' C22' O20' -176.5(4) . . . .
C20' C21' C22' O20' 6.9(6) . . . .
C26' C21' C22' C23' 2.0(7) . . . .
C20' C21' C22' C23' -174.6(4) . . . .
O20' C22' C23' C24' 177.5(4) . . . .
C21' C22' C23' C24' -1.0(7) . . . .
O20' C22' C23' C6' -3.3(6) . . . .
C21' C22' C23' C6' 178.2(4) . . . .
N7' C6' C23' C24' 124.3(5) . . . .
N7' C6' C23' C22' -54.8(5) . . . .
C22' C23' C24' C25' -0.5(7) . . . .
C6' C23' C24' C25' -179.6(4) . . . .
C23' C24' C25' C26' 0.9(7) . . . .
C23' C24' C25' C27' 179.0(5) . . . .
C22' C21' C26' C25' -1.5(7) . . . .
C20' C21' C26' C25' 174.9(4) . . . .
C24' C25' C26' C21' 0.1(7) . . . .
C27' C25' C26' C21' -178.0(5) . . . .
C2' N1' C30' C31' -157.4(4) . . . .
C20' N1' C30' C31' 86.5(5) . . . .
Fe1' N1' C30' C31' -32.3(4) . . . .
N1' C30' C31' N32' 31.2(6) . . . .
N1' C30' C31' C36' -149.1(6) . . . .
C36' C31' N32' C33' 1.2(8) . . . .
C30' C31' N32' C33' -179.1(4) . . . .
C36' C31' N32' Fe1' 166.2(5) . . . .
C30' C31' N32' Fe1' -14.1(5) . . . .
C31' N32' C33' C34' -1.6(7) . . . .
Fe1' N32' C33' C34' -165.6(4) . . . .
N32' C33' C34' C35' 1.3(10) . . . .
C33' C34' C35' C36' -0.6(13) . . . .
N32' C31' C36' C35' -0.6(11) . . . .
C30' C31' C36' C35' 179.7(7) . . . .
C34' C35' C36' C31' 0.3(14) . . . .
C5' N4' C40' C41' 161.8(4) . . . .
C3' N4' C40' C41' -73.8(5) . . . .
Zn1' N4' C40' C41' 37.7(5) . . . .
N4' C40' C41' N42' -32.3(6) . . . .
N4' C40' C41' C46' 151.9(5) . . . .
C46' C41' N42' C43' 2.1(7) . . . .
C40' C41' N42' C43' -173.7(4) . . . .
C46' C41' N42' Zn1' -177.4(4) . . . .
C40' C41' N42' Zn1' 6.8(6) . . . .
C41' N42' C43' C44' -0.2(7) . . . .
Zn1' N42' C43' C44' 179.2(4) . . . .
N42' C43' C44' C45' -1.2(8) . . . .
C43' C44' C45' C46' 0.8(9) . . . .
C44' C45' C46' C41' 1.0(9) . . . .
N42' C41' C46' C45' -2.5(8) . . . .
C40' C41' C46' C45' 173.0(5) . . . .
N4' C5' C50' C51' 65.4(6) . . . .
C5' C50' C51' N52' -64.4(6) . . . .
C5' C50' C51' C56' 114.5(6) . . . .
C56' C51' N52' C53' -2.6(7) . . . .
C50' C51' N52' C53' 176.3(4) . . . .
C56' C51' N52' Zn1' 178.0(4) . . . .
C50' C51' N52' Zn1' -3.1(6) . . . .
C51' N52' C53' C54' 0.6(7) . . . .
Zn1' N52' C53' C54' 180.0(4) . . . .
N52' C53' C54' C55' 1.8(8) . . . .
C53' C54' C55' C56' -2.1(8) . . . .
N52' C51' C56' C55' 2.2(8) . . . .
C50' C51' C56' C55' -176.6(5) . . . .
C54' C55' C56' C51' 0.2(8) . . . .
C8S C3S C4S C5S 0.0 . . . .
C9S C3S C4S C5S -179.9(13) . . . .
C3S C4S C5S C6S 0.0 . . . .
C4S C5S C6S C7S 0.0 . . . .
C5S C6S C7S C8S 0.0 . . . .
C6S C7S C8S C3S 0.0 . . . .
C4S C3S C8S C7S 0.0 . . . .
C9S C3S C8S C7S 179.9(15) . . . .
